data_1576254
loop_
_publ_author_name
'Main, Russell'
'Rainer, Daniel N.'
'Bauz\'a, Marta'
'Ettlinger, Romy'
'Kelly, Nicole L.'
'Coles, Simon'
'Ashbrook, Sharon Elizabeth'
'Morris, Russell'

_publ_section_title
;
 A flexible copper MOF as a carboxylate-specific crystalline sponge for
 structure solution using X-ray and electron diffraction.
;
_journal_name_full 'Chemical Science'
_journal_paper_doi 10.1039/D5SC05651A
_journal_year 2025
_chemical_formula_moiety 'C41 H27.775 Cu6 O23.388'
_chemical_formula_sum 'C41 H27.775 Cu6 O23.387'
_chemical_formula_weight 1275.901
_space_group_crystal_system monoclinic
_space_group_IT_number 14
_space_group_name_Hall '-P 2ybc'
_space_group_name_H-M_alt 'P 1 21/c 1'
_symmetry_Int_Tables_number 14
_atom_sites_solution_primary dual
_audit_creation_date 2025-01-07
_audit_creation_method
;
Olex2 1.5-ac7-013
(compiled 2025.01.02 svn.rf662f148 for Rigaku Oxford Diffraction, GUI svn.r7109)
;
_audit_update_record
;
2025-01-07 deposited with the CCDC.	2025-11-07 downloaded from the CCDC.
;
_cell_angle_alpha 90
_cell_angle_beta 118.78(6)
_cell_angle_gamma 90
_cell_formula_units_Z 4
_cell_length_a 16.409(10)
_cell_length_b 23.396(8)
_cell_length_c 16.847(6)
_cell_measurement_reflns_used 970
_cell_measurement_temperature 175(5)
_cell_measurement_theta_max 0.8670
_cell_measurement_theta_min 0.0590
_cell_volume 5669(6)
_computing_cell_refinement 'CrysAlisPro 1.171.44.81a (Rigaku OD, 2024)'
_computing_data_collection 'CrysAlisPro system (CCD 43.118a 64-bit (release 27-03-2024))'
_computing_data_reduction 'CrysAlisPro 1.171.44.81a (Rigaku OD, 2024)'
_computing_molecular_graphics 'Olex2 1.5-ac7-013 (Dolomanov et al., 2009)'
_computing_publication_material 'Olex2 1.5-ac7-013 (Dolomanov et al., 2009)'
_computing_structure_refinement 'olex2.refine 1.5-ac7-013 (Bourhis et al., 2015)'
_computing_structure_solution 'SHELXT 2018/2 (Sheldrick, 2018)'
_diffrn_ambient_environment vacuum
_diffrn_ambient_temperature 175(5)
_diffrn_detector 'Hybrid Pixel Array Detector'
_diffrn_detector_area_resol_mean 10.0000
_diffrn_detector_type HyPix-ED
_diffrn_measured_fraction_theta_full 0.7749
_diffrn_measured_fraction_theta_max 0.7749
_diffrn_measurement_details
;
List of Runs (angles in degrees, time in seconds):

  # Type    Start    End  Width  t~exp~   \w     \q     \k     \f   Frames
#--------------------------------------------------------------------------
  1  \w    -60.00  45.00   0.25    0.25    --    0.00   0.00   0.00  420
;
_diffrn_measurement_device 'electron diffractometer'
_diffrn_measurement_device_type 'XtaLAB Synergy-ED, HyPix-ED, electron source at 200keV'
_diffrn_measurement_method 'continuous rotation electron diffraction'
_diffrn_measurement_specimen_support 'lacey carbon copper grid, 200 mesh'
_diffrn_orient_matrix_type 'CrysAlisPro convention (1999,Acta A55,543-557)'
_diffrn_orient_matrix_UB_11 0.0011963000
_diffrn_orient_matrix_UB_12 -0.0001472000
_diffrn_orient_matrix_UB_13 -0.0005006000
_diffrn_orient_matrix_UB_21 0.0006715000
_diffrn_orient_matrix_UB_22 0.0009710000
_diffrn_orient_matrix_UB_23 0.0006055000
_diffrn_orient_matrix_UB_31 0.0010781000
_diffrn_orient_matrix_UB_32 -0.0004357000
_diffrn_orient_matrix_UB_33 0.0015087000
_diffrn_radiation_monochromator none
_diffrn_radiation_probe electron
_diffrn_radiation_type electron
_diffrn_radiation_wavelength 0.0251
_diffrn_reflns_av_R_equivalents 0.2381
_diffrn_reflns_av_unetI/netI 0.2753
_diffrn_reflns_Laue_measured_fraction_full 0.7749
_diffrn_reflns_Laue_measured_fraction_max 0.7749
_diffrn_reflns_limit_h_max 16
_diffrn_reflns_limit_h_min -16
_diffrn_reflns_limit_k_max 24
_diffrn_reflns_limit_k_min -24
_diffrn_reflns_limit_l_max 16
_diffrn_reflns_limit_l_min -16
_diffrn_reflns_number 15663
_diffrn_reflns_point_group_measured_fraction_full 0.7749
_diffrn_reflns_point_group_measured_fraction_max 0.7749
_diffrn_reflns_theta_full 0.7569
_diffrn_reflns_theta_max 0.76
_diffrn_reflns_theta_min 0.06
_diffrn_source LaB6
_diffrn_source_type 'JEOL JSM-2300ED, LaB6'
_diffrn_source_voltage 200
_exptl_absorpt_coefficient_mu 0.000
_exptl_absorpt_correction_T_max 1.00000
_exptl_absorpt_correction_T_min 0.77099
_exptl_absorpt_correction_type multi-scan
_exptl_absorpt_process_details
;
CrysAlisPro 1.171.44.81a (Rigaku Oxford Diffraction, 2024)
Empirical absorption correction using spherical harmonics,
implemented in SCALE3 ABSPACK scaling algorithm.
;
_exptl_crystal_colour 'green (bulk)'
_exptl_crystal_colour_primary 'green (bulk)'
_exptl_crystal_density_diffrn 1.495
_exptl_crystal_description irregular
_exptl_crystal_F_000 789.832
_exptl_crystal_preparation
;
sample ground between glass slides, grid tapped
;
_exptl_crystal_size_max 0.0007
_exptl_crystal_size_mid 0.0007
_exptl_crystal_size_min 0.00045
_refine_diff_density_max 1.5483
_refine_diff_density_min -1.1316
_refine_diff_density_rms 0.3140
_refine_ls_d_res_high 0.9501
_refine_ls_d_res_low 12.2042
_refine_ls_extinction_coef 53(10)
_refine_ls_extinction_expression Fc^*^=kFc[1+0.001xFc^2^\l^3^/sin(2\q)]^-1/4^
_refine_ls_goodness_of_fit_ref 1.2327
_refine_ls_hydrogen_treatment mixed
_refine_ls_matrix_type full
_refine_ls_number_constraints 53
_refine_ls_number_parameters 658
_refine_ls_number_reflns 5368
_refine_ls_number_restraints 1476
_refine_ls_restrained_S_all 1.0757
_refine_ls_R_factor_all 0.3032
_refine_ls_R_factor_gt 0.1810
_refine_ls_shift/su_max 0.0009
_refine_ls_shift/su_mean 0.0001
_refine_ls_structure_factor_coef Fsqd
_refine_ls_weighting_details 'w=1/[\s^2^(Fo^2^)+(0.2P)^2^] where P=(Fo^2^+2Fc^2^)/3'
_refine_ls_weighting_scheme calc
_refine_ls_wR_factor_gt 0.4196
_refine_ls_wR_factor_ref 0.4835
_reflns_Friedel_coverage 0.0
_reflns_limit_h_max 15
_reflns_limit_h_min -16
_reflns_limit_k_max 24
_reflns_limit_k_min 0
_reflns_limit_l_max 16
_reflns_limit_l_min 0
_reflns_number_gt 2130
_reflns_number_total 5368
_reflns_threshold_expression I>=2u(I)
_cod_data_source_file d5sc05651a2.cif
_cod_data_source_block exp_810_mP
_cod_original_cell_volume 5669(5)
_cod_database_code 1576254
_chemical_oxdiff_formula 'Cu12 (C8 O4 H2)7 (C13H18O2)'
_chemical_oxdiff_usercomment
;
'Agar holey carbon grid, solid sample dispersed on glass slide, grid tapped,
cryo transfer @ 175 K, coll @ 175 K'
;
_diffrn_oxdiff_scatteringfactors_ed 'UCLA (2022) https://srv.mbi.ucla.edu/faes/data'
_diffrn_oxdiff_digest_creation
;
CAP 1.171.44.81a, AC 1.5-ac7-012
;
_diffrn_oxdiff_digest_dyn_ed
;
61d3b0284cdb1d123c4b381dddb3fa4619e15b
;
_diffrn_oxdiff_digest_od_ed
;
62dc4bafa9869f3b29a53a9af93c08fc1d0f83
;
_olex2_refinement_description
;
1. Fixed Uiso
 At 1.2 times of:
  All C(H) groups, All C(H,H) groups
 At 1.5 times of:
  All C(H,H,H) groups, All O(H) groups, All O(H,H) groups
2. Restrained distances
 O22-C28 = O21-C27 = O15-C19 = O16-C20
 1.35 with sigma of 0.02
 C41-C40 = C42-C40 = C40-C39 = C32-C31
 1.54 with sigma of 0.02
 C36-C37 = C37-C38 = C38-C33 = C33-C34 = C34-C35 = C35-C36
 1.39 with sigma of 0.01
 C3-C4 = C4-C5 = C5-C7 = C7-C8 = C8-C2 = C2-C3
 1.39 with sigma of 0.01
 C19-C20 = C20-C21 = C21-C23 = C23-C24 = C24-C18 = C18-C19
 1.39 with sigma of 0.01
 C12-C11 = C11-C10 = C10-C16 = C16-C15 = C15-C13 = C13-C12
 1.39 with sigma of 0.01
 C28-C26_$1 = C26-C27 = C27-C28 = C28_$1-C26 = C26-C27 = C27-C28
 1.39 with sigma of 0.01
 C36-C38 \\sim C37-C33 \\sim C38-C34 \\sim C33-C35 \\sim C34-C36 \\sim C35-C37
 with sigma of 0.02
 C3-C5 \\sim C4-C7 \\sim C5-C8 \\sim C7-C2 \\sim C8-C3 \\sim C2-C4
 with sigma of 0.02
 C19-C21 \\sim C20-C23 \\sim C21-C24 \\sim C23-C18 \\sim C24-C19 \\sim C18-C20
 with sigma of 0.02
 C12-C10 \\sim C11-C16 \\sim C10-C15 \\sim C16-C13 \\sim C15-C12 \\sim C13-C11
 with sigma of 0.02
 C28-C27_$1 \\sim C26-C28 \\sim C27_$1-C26 \\sim C28_$1-C27 \\sim C26-C28 \\sim
C27-C26_$1
 with sigma of 0.02
3. Restrained planarity
 C33, C34, C35, C36, C37, C38
 with sigma of 0.1
 C2, C3, C4, C5, C7, C8
 with sigma of 0.1
 C18, C19, C20, C21, C23, C24
 with sigma of 0.1
 C10, C11, C12, C13, C15, C16
 with sigma of 0.1
 C26_$1, C26, C27, C27_$1, C28, C28_$1
 with sigma of 0.1
 C28, O22, H22, O20_$1
 with sigma of 0.1
4. Uiso/Uaniso restraints and constraints
O19 \\sim O20 \\sim O23 \\sim O24 \\sim O25 \\sim C1 \\sim C2 \\sim C3 \\sim C4
\\sim C5 \\sim C6 \\sim C7 \\sim C8 \\sim C9 \\sim C10 \\sim C11 \\sim C12
\\sim C13 \\sim C14 \\sim C15 \\sim C16 \\sim C17 \\sim C18 \\sim C19 \\sim C20
\\sim C21 \\sim C22 \\sim C23 \\sim C24 \\sim C25 \\sim C26 \\sim C27 \\sim C28
\\sim C29 \\sim C31 \\sim C32 \\sim C33 \\sim C34 \\sim C35 \\sim C36 \\sim C37
\\sim C38 \\sim C39 \\sim C40 \\sim C41 \\sim C42 \\sim O21 \\sim O22 \\sim C25
\\sim C26 \\sim C27 \\sim C28: within 2A with sigma of 0.02 and sigma for
terminal atoms of 0.04 within 2A
C33 \\sim C34 \\sim C35 \\sim C36 \\sim C37 \\sim C38: within 2A with sigma of
0.02 and sigma for terminal atoms of 0.04 within 2A
C39 \\sim C40 \\sim C41 \\sim C42: within 2A with sigma of 0.02 and sigma for
terminal atoms of 0.04 within 2A
O6 \\sim C2 \\sim C3 \\sim C4 \\sim C5 \\sim C7 \\sim C8: within 2A with sigma
of 0.02 and sigma for terminal atoms of 0.04 within 2A
O9 \\sim O10 \\sim C9 \\sim C10 \\sim C11 \\sim C12 \\sim C13 \\sim C14 \\sim
C15 \\sim C16: within 2A with sigma of 0.02 and sigma for terminal atoms of
0.04 within 2A
C17 \\sim C18 \\sim C19 \\sim C20 \\sim C21 \\sim C22 \\sim C23 \\sim C24:
within 2A with sigma of 0.02 and sigma for terminal atoms of 0.04 within 2A
C31 \\sim C32 \\sim C33 \\sim C34 \\sim C35 \\sim C36 \\sim C37 \\sim C38 \\sim
C39 \\sim C40 \\sim C41 \\sim C42: within 2A with sigma of 0.04 and sigma for
terminal atoms of 0.08 within 2A
C1 \\sim O1 \\sim O6: within 2A with sigma of 0.01 and sigma for terminal atoms
of 0.02 within 2A
Uanis(Cu4) \\sim Ueq: with sigma of 0.01 and sigma for terminal atoms of 0.02
Uanis(O16) \\sim Ueq: with sigma of 0.05 and sigma for terminal atoms of 0.1
Uanis(C25) \\sim Ueq, Uanis(C26) \\sim Ueq, Uanis(C28) \\sim Ueq, Uanis(C27)
\\sim Ueq, Uanis(O19) \\sim Ueq, Uanis(O20) \\sim Ueq, Uanis(O21) \\sim Ueq,
Uanis(O22) \\sim Ueq: with sigma of 0.02 and sigma for terminal atoms of 0.04
Uanis(C36) \\sim Ueq, Uanis(C37) \\sim Ueq, Uanis(C33) \\sim Ueq, Uanis(C34)
\\sim Ueq, Uanis(C38) \\sim Ueq, Uanis(C35) \\sim Ueq: with sigma of 0.02 and
sigma for terminal atoms of 0.04
Uanis(C42) \\sim Ueq, Uanis(C39) \\sim Ueq, Uanis(C40) \\sim Ueq, Uanis(C41)
\\sim Ueq: with sigma of 0.02 and sigma for terminal atoms of 0.04
Uanis(C27) \\sim Ueq, Uanis(C28) \\sim Ueq: with sigma of 0.01 and sigma for
terminal atoms of 0.02
Uanis(C12) \\sim Ueq, Uanis(C11) \\sim Ueq, Uanis(C16) \\sim Ueq, Uanis(C15)
\\sim Ueq, Uanis(C13) \\sim Ueq, Uanis(C10) \\sim Ueq: with sigma of 0.02 and
sigma for terminal atoms of 0.04
Uanis(C3) \\sim Ueq, Uanis(C4) \\sim Ueq, Uanis(C5) \\sim Ueq, Uanis(C7) \\sim
Ueq, Uanis(C2) \\sim Ueq, Uanis(C8) \\sim Ueq, Uanis(O6) \\sim Ueq: with sigma
of 0.02 and sigma for terminal atoms of 0.04
Uanis(C14) \\sim Ueq, Uanis(C13) \\sim Ueq, Uanis(C12) \\sim Ueq, Uanis(C11)
\\sim Ueq, Uanis(C16) \\sim Ueq, Uanis(C15) \\sim Ueq, Uanis(C10) \\sim Ueq,
Uanis(C9) \\sim Ueq, Uanis(O10) \\sim Ueq, Uanis(O9) \\sim Ueq: with sigma of
0.02 and sigma for terminal atoms of 0.04
Uanis(C19) \\sim Ueq, Uanis(C21) \\sim Ueq, Uanis(C20) \\sim Ueq, Uanis(C23)
\\sim Ueq, Uanis(C24) \\sim Ueq, Uanis(C18) \\sim Ueq, Uanis(C22) \\sim Ueq,
Uanis(C17) \\sim Ueq: with sigma of 0.02 and sigma for terminal atoms of 0.04
Uanis(O9) \\sim Ueq: with sigma of 0.01 and sigma for terminal atoms of 0.02
Uanis(O6) \\sim Ueq: with sigma of 0.01 and sigma for terminal atoms of 0.02
Uanis(Cu3) \\sim Ueq: with sigma of 0.01 and sigma for terminal atoms of 0.1
5. Rigid body (RIGU) restrains
 All non-hydrogen atoms
 with sigma for 1-2 distances of 0.005 and sigma for 1-3 distances of 0.005
6. Others
 Fixed Sof: O25(0.3875) H25a(0.3875) H25b(0.3875) H27(0.5) H28(0.5) O21(0.5)
 H21(0.5) O22(0.5) H22(0.5)
7.a Rotating group:
 O25(H25a,H25b)
7.b Ternary CH refined with riding coordinates:
 C31(H31), C40(H40)
7.c Secondary CH2 refined with riding coordinates:
 C39(H39a,H39b)
7.d Me refined with riding coordinates:
 C41(H41a,H41b,H41c)
7.e Aromatic/amide H refined with riding coordinates:
 C7(H7), C8(H8), C15(H15a), C16(H16a), C23(H23), C24(H24), C27(H27), C28(H28),
 C34(H34), C35(H35), C37(H37), C38(H38)
7.f Idealised Me refined as rotating group:
 C32(H32a,H32b,H32c), C42(H42a,H42b,H42c)
7.g Idealised tetrahedral OH refined as rotating group:
 O15(H15), O16(H16), O21(H21), O22(H22)
;
_olex2_submission_special_instructions 'No special instructions were received'
_oxdiff_exptl_absorpt_empirical_details
;
Empirical correction (ABSPACK) includes:
- Absorption correction using spherical harmonics
- Frame scaling
;
_oxdiff_exptl_absorpt_empirical_full_max 1.230
_oxdiff_exptl_absorpt_empirical_full_min 0.791
_oxdiff_exptl_crystal_thickness 1000.0

loop_
_space_group_symop_id
_space_group_symop_operation_xyz
1 x,y,z
2 -x,y+1/2,-z+1/2
3 -x,-y,-z
4 x,-y-1/2,z-1/2

loop_
_atom_site_label
_atom_site_type_symbol
_atom_site_fract_x
_atom_site_fract_y
_atom_site_fract_z
_atom_site_U_iso_or_equiv
_atom_site_adp_type
_atom_site_occupancy
_atom_site_refinement_flags_posn
_atom_site_refinement_flags_adp
_atom_site_refinement_flags_occupancy
_atom_site_disorder_group
Cu1 Cu -0.1252(5) 0.4465(3) 0.2206(4) 0.040(2) Uani 1.000000 . U . .
Cu2 Cu 0.0965(5) 0.4782(2) 0.3612(3) 0.0345(19) Uani 1.000000 . U . .
Cu3 Cu 0.2571(5) 0.4777(2) 0.5849(3) 0.0271(18) Uani 1.000000 . U . .
Cu4 Cu 0.7130(5) 0.9119(2) 0.6604(3) 0.036(2) Uani 1.000000 . U . .
Cu5 Cu 0.4935(5) 0.8722(2) 0.5120(4) 0.041(2) Uani 1.000000 . U . .
Cu6 Cu 0.3540(5) 0.8739(2) 0.2825(3) 0.027(2) Uani 1.000000 . U . .
O1 O 0.3481(12) 0.9414(6) 0.2180(9) 0.034(4) Uani 1.000000 . U . .
O2 O 0.4517(12) 0.9070(6) 0.3951(9) 0.035(4) Uani 1.000000 . U . .
O3 O 0.6001(13) 0.9247(6) 0.5507(9) 0.045(4) Uani 1.000000 . U . .
O4 O 0.7507(14) 0.9873(6) 0.6514(10) 0.049(5) Uani 1.000000 . U . .
O5 O 0.7732(13) 1.0612(6) 0.5918(10) 0.051(6) Uani 1.000000 . U . .
O6 O 0.3840(12) 1.0227(5) 0.1809(9) 0.029(4) Uani 1.000000 . U . .
O7 O -0.1926(12) 0.4002(6) 0.2518(9) 0.038(4) Uani 1.000000 . U . .
O8 O -0.0184(12) 0.4419(5) 0.3385(9) 0.032(3) Uani 1.000000 . U . .
O9 O 0.1320(12) 0.4616(5) 0.4853(8) 0.026(3) Uani 1.000000 . U . .
O10 O 0.2294(13) 0.4441(6) 0.6723(9) 0.035(4) Uani 1.000000 . U . .
O11 O 0.1581(14) 0.4021(7) 0.7343(10) 0.051(5) Uani 1.000000 . U . .
O12 O -0.2399(12) 0.3524(5) 0.3357(9) 0.028(4) Uani 1.000000 . U . .
O13 O 0.3534(13) 0.7989(6) 0.3241(10) 0.041(5) Uani 1.000000 . U . .
O14 O 0.4004(15) 0.8156(7) 0.4703(11) 0.060(5) Uani 1.000000 . U . .
O15 O 0.4316(14) 0.7291(6) 0.5781(9) 0.054(7) Uani 1.000000 D U . .
H15 H 0.452(7) 0.765(3) 0.5627(9) 0.081(10) Uiso 1.000000 GR . . .
O16 O 0.3853(12) 0.6272(6) 0.5953(8) 0.040(6) Uani 1.000000 D U . .
H16 H 0.369(7) 0.5869(17) 0.5958(13) 0.061(8) Uiso 1.000000 GR . . .
O17 O 0.2856(12) 0.5361(5) 0.5199(9) 0.032(4) Uani 1.000000 . U . .
O18 O 0.1794(13) 0.5389(6) 0.3758(9) 0.041(5) Uani 1.000000 . U . .
O19 O 0.0822(13) 0.4686(6) 0.2381(9) 0.041(4) Uani 1.000000 . U . .
O20 O -0.0610(14) 0.5017(7) 0.1813(11) 0.044(4) Uani 1.000000 . U . .
O23 O 0.5265(16) 0.8400(7) 0.6267(10) 0.063(5) Uani 1.000000 . U . .
O24 O 0.6788(17) 0.8439(7) 0.7007(11) 0.063(4) Uani 1.000000 . U . .
O25 O 0.767(4) 0.8640(15) 0.577(3) 0.049(9) Uani 0.387500 . U P .
H25a H 0.815(7) 0.852(7) 0.627(3) 0.073(14) Uiso 0.387500 GR . P .
H25b H 0.730(9) 0.835(5) 0.557(11) 0.073(14) Uiso 0.387500 GR . P .
C1 C 0.4018(13) 0.9834(6) 0.2360(10) 0.028(4) Uani 1.000000 . U . .
C2 C 0.4839(9) 0.9886(5) 0.3266(7) 0.027(3) Uani 1.000000 D U . .
C3 C 0.5056(9) 0.9506(5) 0.3976(7) 0.031(3) Uani 1.000000 D U . .
C4 C 0.5852(9) 0.9594(5) 0.4812(7) 0.033(3) Uani 1.000000 D U . .
C5 C 0.6437(10) 1.0057(5) 0.4942(8) 0.034(3) Uani 1.000000 D U . .
C6 C 0.7231(14) 1.0189(7) 0.5853(11) 0.040(5) Uani 1.000000 . U . .
C7 C 0.6208(10) 1.0438(5) 0.4231(7) 0.034(4) Uani 1.000000 D U . .
H7 H 0.6648(10) 1.0805(5) 0.4326(7) 0.041(4) Uiso 1.000000 R . . .
C8 C 0.5421(9) 1.0352(5) 0.3402(7) 0.033(3) Uani 1.000000 D U . .
H8 H 0.5257(9) 1.0650(5) 0.2854(7) 0.039(4) Uiso 1.000000 R . . .
C9 C -0.1770(14) 0.3797(6) 0.3289(10) 0.029(4) Uani 1.000000 . U . .
C10 C -0.0891(9) 0.3930(5) 0.4153(7) 0.031(3) Uani 1.000000 D U . .
C11 C -0.0160(9) 0.4222(5) 0.4141(7) 0.028(3) Uani 1.000000 D U . .
C12 C 0.0659(9) 0.4317(5) 0.4951(7) 0.027(3) Uani 1.000000 D U . .
C13 C 0.0740(9) 0.4123(5) 0.5767(7) 0.030(3) Uani 1.000000 D U . .
C14 C 0.1607(14) 0.4186(6) 0.6617(10) 0.030(3) Uani 1.000000 . U . .
C15 C 0.0018(9) 0.3809(6) 0.5769(7) 0.035(3) Uani 1.000000 D U . .
H15a H 0.0099(9) 0.3631(6) 0.6396(7) 0.042(4) Uiso 1.000000 R . . .
C16 C -0.0802(8) 0.3723(5) 0.4968(7) 0.035(3) Uani 1.000000 D U . .
H16a H -0.1373(8) 0.3495(5) 0.4976(7) 0.042(4) Uiso 1.000000 R . . .
C17 C 0.3593(15) 0.7836(7) 0.4063(12) 0.045(5) Uani 1.000000 . U . .
C18 C 0.3402(11) 0.7247(5) 0.4142(7) 0.039(4) Uani 1.000000 D U . .
C19 C 0.3729(11) 0.7007(5) 0.5003(7) 0.037(4) Uani 1.000000 D U . .
C20 C 0.3429(10) 0.6468(5) 0.5101(7) 0.037(4) Uani 1.000000 D U . .
C21 C 0.2794(11) 0.6165(5) 0.4339(7) 0.035(4) Uani 1.000000 D U . .
C22 C 0.2493(13) 0.5600(6) 0.4481(10) 0.030(4) Uani 1.000000 . U . .
C23 C 0.2471(11) 0.6403(5) 0.3486(7) 0.038(4) Uani 1.000000 D U . .
H23 H 0.1974(11) 0.6171(5) 0.2893(7) 0.046(5) Uiso 1.000000 R . . .
C24 C 0.2778(10) 0.6937(5) 0.3386(7) 0.041(4) Uani 1.000000 D U . .
H24 H 0.2532(10) 0.7114(5) 0.2715(7) 0.049(5) Uiso 1.000000 R . . .
C25 C 0.0114(15) 0.4897(7) 0.1745(12) 0.041(4) Uani 1.000000 . U . .
C26 C 0.0059(8) 0.4957(5) 0.0837(7) 0.042(4) Uani 1.000000 D U . .
C27 C 0.0788(8) 0.4747(5) 0.0722(7) 0.047(4) Uani 1.000000 D U . .
H27 H 0.1391(8) 0.4553(5) 0.1281(7) 0.057(5) Uiso 0.500000 R . P 4
C28 C 0.0724(8) 0.4791(5) -0.0134(8) 0.054(5) Uani 1.000000 D U . .
H28 H 0.1278(8) 0.4630(5) -0.0248(8) 0.065(6) Uiso 0.500000 R . P 4
C29 C 0.5959(19) 0.8294(8) 0.6957(13) 0.068(4) Uani 1.000000 . U . .
C31 C 0.6028(17) 0.7903(8) 0.7674(15) 0.080(5) Uani 1.000000 D U . .
H31 H 0.5410(17) 0.7638(8) 0.7388(15) 0.096(6) Uiso 1.000000 R . . .
C32 C 0.6884(18) 0.7501(9) 0.8048(17) 0.099(7) Uani 1.000000 D U . .
H32a H 0.7511(18) 0.7752(9) 0.833(8) 0.149(10) Uiso 1.000000 GR . . .
H32b H 0.688(5) 0.723(3) 0.856(5) 0.149(10) Uiso 1.000000 GR . . .
H32c H 0.685(5) 0.724(4) 0.7505(19) 0.149(10) Uiso 1.000000 GR . . .
C33 C 0.6023(14) 0.8251(7) 0.8412(10) 0.075(5) Uani 1.000000 D U . .
C34 C 0.5178(13) 0.8394(7) 0.8357(12) 0.089(5) Uani 1.000000 D U . .
H34 H 0.4538(13) 0.8239(7) 0.7795(12) 0.12(5) Uiso 1.000000 R . . .
C35 C 0.5143(14) 0.8734(7) 0.9011(13) 0.103(6) Uani 1.000000 D U . .
H35 H 0.4479(14) 0.8838(7) 0.8966(13) 0.124(7) Uiso 1.000000 R . . .
C36 C 0.5963(16) 0.8942(8) 0.9730(13) 0.104(6) Uani 1.000000 D U . .
C37 C 0.6815(14) 0.8790(7) 0.9799(11) 0.084(5) Uani 1.000000 D U . .
H37 H 0.7455(14) 0.8940(7) 1.0366(11) 0.101(6) Uiso 1.000000 R . . .
C38 C 0.6846(12) 0.8448(6) 0.9140(10) 0.074(5) Uani 1.000000 D U . .
H38 H 0.7509(12) 0.8333(6) 0.9192(10) 0.089(6) Uiso 1.000000 R . . .
C39 C 0.561(3) 0.9369(12) 1.030(2) 0.134(7) Uani 1.000000 D U . .
H39a H 0.555(3) 0.9814(12) 1.008(2) 0.161(8) Uiso 1.000000 R . . .
H39b H 0.496(3) 0.9228(12) 1.025(2) 0.161(8) Uiso 1.000000 R . . .
C40 C 0.642(2) 0.9277(12) 1.1239(18) 0.149(7) Uani 1.000000 D U . .
H40 H 0.709(2) 0.9378(12) 1.1276(18) 0.179(8) Uiso 1.000000 R . . .
C41 C 0.646(3) 0.8736(12) 1.175(2) 0.160(9) Uani 1.000000 D U . .
H41a H 0.708(3) 0.8739(12) 1.240(2) 0.240(13) Uiso 1.000000 R . . .
H41b H 0.586(3) 0.8714(12) 1.184(2) 0.240(13) Uiso 1.000000 R . . .
H41c H 0.648(3) 0.8370(12) 1.137(2) 0.240(13) Uiso 1.000000 R . . .
C42 C 0.617(3) 0.9697(13) 1.180(2) 0.165(9) Uani 1.000000 D U . .
H42a H 0.561(8) 0.952(4) 1.188(10) 0.247(14) Uiso 1.000000 GR . . .
H42b H 0.677(4) 0.976(6) 1.245(5) 0.247(14) Uiso 1.000000 GR . . .
H42c H 0.596(12) 1.010(3) 1.145(6) 0.247(14) Uiso 1.000000 GR . . .
O21 O 0.154(2) 0.4430(12) 0.133(2) 0.050(6) Uani 0.500000 D U P 3
H21 H 0.164(9) 0.449(7) 0.195(3) 0.075(10) Uiso 0.500000 GR . P 3
O22 O 0.1443(19) 0.4542(15) -0.018(3) 0.067(8) Uani 0.500000 D U P 3
H22 H 0.139(2) 0.4614(17) -0.078(3) 0.100(12) Uiso 0.500000 GR . P 3

loop_
_atom_site_aniso_label
_atom_site_aniso_U_11
_atom_site_aniso_U_22
_atom_site_aniso_U_33
_atom_site_aniso_U_12
_atom_site_aniso_U_13
_atom_site_aniso_U_23
Cu1 0.024(4) 0.070(4) 0.012(3) 0.001(3) -0.003(2) 0.011(2)
Cu2 0.034(4) 0.051(3) 0.004(3) -0.007(2) -0.0017(16) 0.0009(17)
Cu3 0.029(4) 0.037(3) 0.006(3) -0.003(2) 0.0004(17) -0.0009(16)
Cu4 0.039(4) 0.038(3) 0.009(3) -0.003(2) -0.0067(18) -0.0042(17)
Cu5 0.049(5) 0.041(3) 0.012(3) -0.008(2) -0.001(2) 0.0019(18)
Cu6 0.025(4) 0.035(3) 0.010(3) -0.001(2) -0.003(2) 0.0019(17)
O1 0.030(7) 0.043(5) 0.016(5) -0.009(3) 0.001(3) 0.002(3)
O2 0.036(7) 0.040(6) 0.011(5) -0.005(3) -0.002(3) 0.000(2)
O3 0.049(6) 0.048(6) 0.011(5) -0.013(3) -0.006(3) 0.000(3)
O4 0.048(10) 0.047(6) 0.017(5) -0.013(4) -0.011(4) -0.003(3)
O5 0.040(10) 0.050(8) 0.024(8) -0.014(5) -0.016(5) 0.005(4)
O6 0.028(8) 0.035(5) 0.010(5) -0.007(3) -0.002(3) 0.002(3)
O7 0.027(7) 0.067(9) 0.008(5) -0.002(4) -0.002(3) 0.005(3)
O8 0.027(5) 0.046(7) 0.011(4) 0.000(3) -0.001(2) 0.003(2)
O9 0.025(5) 0.035(5) 0.007(4) 0.001(2) 0.0000(18) 0.001(2)
O10 0.033(6) 0.055(7) 0.006(5) -0.011(3) -0.000(2) -0.000(3)
O11 0.055(11) 0.073(10) 0.016(6) -0.022(6) 0.009(3) 0.003(4)
O12 0.030(7) 0.031(7) 0.013(7) 0.001(4) 0.003(3) -0.002(4)
O13 0.027(10) 0.054(6) 0.022(5) -0.003(4) -0.004(3) 0.009(3)
O14 0.070(11) 0.063(7) 0.028(6) -0.023(4) 0.008(3) -0.003(3)
O15 0.057(13) 0.062(8) 0.013(6) -0.014(6) -0.007(4) 0.004(3)
O16 0.035(11) 0.056(8) 0.009(5) -0.020(6) -0.006(4) 0.004(3)
O17 0.028(8) 0.042(6) 0.013(5) -0.003(4) 0.000(3) 0.002(3)
O18 0.036(8) 0.059(7) 0.012(5) -0.011(4) -0.001(3) 0.005(3)
O19 0.031(6) 0.068(7) 0.010(4) -0.004(3) -0.000(2) -0.001(3)
O20 0.036(6) 0.070(7) 0.016(6) 0.002(3) 0.005(3) 0.007(3)
O23 0.080(9) 0.062(8) 0.022(5) -0.018(4) 0.005(3) 0.008(3)
O24 0.083(9) 0.058(7) 0.021(7) -0.013(4) 0.004(3) 0.006(4)
O25 0.057(16) 0.043(13) 0.027(14) -0.014(6) 0.006(7) -0.006(6)
C1 0.027(6) 0.035(5) 0.010(5) -0.005(3) -0.002(3) 0.002(2)
C2 0.026(5) 0.032(5) 0.010(4) -0.002(3) -0.003(2) -0.001(2)
C3 0.031(6) 0.035(5) 0.012(4) -0.002(3) -0.001(2) -0.001(2)
C4 0.032(5) 0.038(5) 0.013(4) -0.002(3) -0.002(2) -0.001(2)
C5 0.031(6) 0.040(5) 0.013(4) -0.004(3) -0.003(2) -0.001(2)
C6 0.037(8) 0.041(7) 0.018(5) -0.006(4) -0.005(3) -0.003(3)
C7 0.034(6) 0.038(6) 0.014(5) -0.006(3) -0.002(3) -0.002(2)
C8 0.032(6) 0.035(5) 0.016(5) -0.005(3) -0.000(3) 0.000(3)
C9 0.026(6) 0.039(7) 0.009(4) -0.002(3) 0.000(2) -0.003(3)
C10 0.029(5) 0.042(5) 0.011(4) -0.002(2) 0.0009(19) -0.001(2)
C11 0.025(5) 0.039(6) 0.009(4) -0.001(2) -0.0021(19) 0.001(2)
C12 0.026(5) 0.036(5) 0.007(4) -0.001(2) -0.0006(18) 0.001(2)
C13 0.031(5) 0.040(5) 0.009(4) -0.004(2) 0.0020(19) 0.000(2)
C14 0.031(6) 0.040(7) 0.008(5) -0.006(3) 0.001(2) 0.000(3)
C15 0.031(5) 0.049(6) 0.015(5) -0.007(3) 0.003(2) 0.000(3)
C16 0.031(6) 0.049(6) 0.015(4) -0.004(3) 0.003(2) -0.000(2)
C17 0.044(9) 0.054(5) 0.023(5) -0.010(3) 0.004(3) 0.004(2)
C18 0.036(7) 0.053(5) 0.012(4) -0.007(3) -0.001(3) 0.004(2)
C19 0.030(8) 0.054(5) 0.013(4) -0.007(3) -0.000(3) 0.003(2)
C20 0.032(7) 0.053(5) 0.012(4) -0.007(3) 0.001(3) 0.003(2)
C21 0.030(7) 0.048(5) 0.013(4) -0.005(3) -0.000(2) 0.004(2)
C22 0.026(7) 0.043(5) 0.010(5) -0.003(3) -0.001(3) 0.002(2)
C23 0.039(8) 0.049(6) 0.014(5) -0.005(3) 0.002(3) 0.003(3)
C24 0.040(8) 0.053(6) 0.015(5) -0.008(3) 0.001(3) 0.004(3)
C25 0.030(6) 0.071(7) 0.008(4) -0.002(3) -0.002(2) -0.000(3)
C26 0.035(7) 0.067(8) 0.011(5) -0.001(3) 0.001(3) -0.000(3)
C27 0.042(6) 0.063(6) 0.030(5) 0.003(3) 0.012(2) 0.004(3)
C28 0.053(7) 0.071(7) 0.035(5) 0.009(3) 0.019(3) 0.006(3)
C29 0.085(8) 0.064(7) 0.028(5) -0.015(4) 0.006(3) 0.011(3)
C31 0.109(9) 0.072(7) 0.045(6) -0.001(4) 0.027(3) 0.022(3)
C32 0.140(13) 0.092(10) 0.065(11) 0.022(5) 0.049(5) 0.034(5)
C33 0.085(8) 0.076(7) 0.047(6) -0.006(4) 0.019(3) 0.014(3)
C34 0.093(8) 0.085(8) 0.081(8) -0.003(4) 0.036(3) 0.015(4)
C35 0.106(9) 0.103(9) 0.100(8) -0.003(4) 0.049(3) 0.006(4)
C36 0.108(8) 0.102(8) 0.101(7) -0.004(4) 0.050(3) 0.004(4)
C37 0.096(8) 0.083(8) 0.067(8) -0.010(4) 0.034(3) 0.002(4)
C38 0.082(8) 0.078(8) 0.050(7) -0.004(4) 0.022(3) 0.010(4)
C39 0.146(10) 0.134(9) 0.134(8) -0.004(4) 0.076(4) -0.012(4)
C40 0.155(11) 0.156(10) 0.138(8) -0.002(4) 0.072(4) -0.012(4)
C41 0.170(15) 0.166(10) 0.149(11) 0.001(5) 0.081(5) -0.004(5)
C42 0.177(15) 0.172(11) 0.153(11) 0.001(5) 0.086(5) -0.017(5)
O21 0.039(9) 0.069(10) 0.035(8) 0.004(4) 0.012(3) 0.009(4)
O22 0.067(11) 0.083(12) 0.056(11) 0.013(5) 0.034(5) 0.007(5)

loop_
_atom_type_symbol
_atom_type_scat_dispersion_real
_atom_type_scat_dispersion_imag
_atom_type_scat_Cromer_Mann_a1
_atom_type_scat_Cromer_Mann_a2
_atom_type_scat_Cromer_Mann_a3
_atom_type_scat_Cromer_Mann_a4
_atom_type_scat_Cromer_Mann_b1
_atom_type_scat_Cromer_Mann_b2
_atom_type_scat_Cromer_Mann_b3
_atom_type_scat_Cromer_Mann_b4
_atom_type_scat_Cromer_Mann_c
_atom_type_scat_source
_atom_type_scat_dispersion_source
C 0.00000 0.00000 0.60000 0.13600 0.54700 1.22500 40.93800 0.37400 3.27800 13.01300 0.00000 'Custom 4-Gaussian' custom
Cu 0.00000 0.00000 1.35500 0.59300 1.83600 1.81000 70.86400 0.36800 2.89900 15.66900 0.00000 'Custom 4-Gaussian' custom
H 0.00000 0.00000 0.12900 0.03600 0.12700 0.23600 37.73700 0.55300 3.77200 13.51800 0.00000 'Custom 4-Gaussian' custom
O 0.00000 0.00000 0.39200 0.14400 0.51100 0.93700 25.67500 0.30600 2.27200 8.27000 0.00000 'Custom 4-Gaussian' custom

loop_
_geom_angle_atom_site_label_1
_geom_angle_atom_site_label_2
_geom_angle_atom_site_label_3
_geom_angle
_geom_angle_site_symmetry_1
_geom_angle_site_symmetry_3
_geom_angle_publ_flag
O5 Cu1 O4 57.2(6) 4_475 4_475 ?
O7 Cu1 O4 91.9(9) . 4_475 ?
O7 Cu1 O5 87.4(8) . 4_475 ?
O8 Cu1 O4 133.3(7) . 4_475 ?
O8 Cu1 O5 169.4(9) . 4_475 ?
O8 Cu1 O7 92.7(7) . . ?
O20 Cu1 O4 83.0(8) . 4_475 ?
O20 Cu1 O5 89.8(8) . 4_475 ?
O20 Cu1 O7 175.0(9) . . ?
O20 Cu1 O8 90.9(7) . . ?
O9 Cu2 O8 83.2(8) . . ?
O18 Cu2 O8 157.7(8) . . ?
O18 Cu2 O9 100.8(7) . . ?
O19 Cu2 O8 97.5(7) . . ?
O19 Cu2 O9 159.4(7) . . ?
O19 Cu2 O18 86.4(8) . . ?
O9 Cu3 O6 168.4(6) . 4_576 ?
O10 Cu3 O6 85.0(8) . 4_576 ?
O10 Cu3 O9 92.4(8) . . ?
O17 Cu3 O6 91.2(7) . 4_576 ?
O17 Cu3 O9 95.1(6) . . ?
O17 Cu3 O10 159.5(7) . . ?
O4 Cu4 O3 88.8(6) . . ?
O11 Cu4 O3 171.3(11) 2_656 . ?
O11 Cu4 O4 86.1(7) 2_656 . ?
O24 Cu4 O3 99.2(8) . . ?
O24 Cu4 O4 164.0(10) . . ?
O24 Cu4 O11 87.5(8) . 2_656 ?
O25 Cu4 O3 88.0(12) . . ?
O25 Cu4 O4 99.6(14) . . ?
O25 Cu4 O11 86.0(12) . 2_656 ?
O25 Cu4 O24 94.5(14) . . ?
O3 Cu5 O2 84.1(7) . . ?
O14 Cu5 O2 95.1(7) . . ?
O14 Cu5 O3 172.4(11) . . ?
O23 Cu5 O2 175.8(12) . . ?
O23 Cu5 O3 97.9(7) . . ?
O23 Cu5 O14 83.3(8) . . ?
O2 Cu6 O1 91.0(6) . . ?
O12 Cu6 O1 82.9(6) 2 . ?
O12 Cu6 O2 169.9(7) 2 . ?
O13 Cu6 O1 168.2(8) . . ?
O13 Cu6 O2 99.0(6) . . ?
O13 Cu6 O12 88.1(6) . 2 ?
C1 O1 Cu6 132.7(10) . . ?
Cu6 O2 Cu5 123.1(9) . . ?
C3 O2 Cu5 112.7(8) . . ?
C3 O2 Cu6 123.5(11) . . ?
Cu5 O3 Cu4 121.0(8) . . ?
C4 O3 Cu4 128.5(15) . . ?
C4 O3 Cu5 109.1(9) . . ?
Cu4 O4 Cu1 143.5(7) . 4_676 ?
C6 O4 Cu1 84.6(12) . 4_676 ?
C6 O4 Cu4 129.8(11) . . ?
C6 O5 Cu1 101.0(11) . 4_676 ?
C1 O6 Cu3 113.3(13) . 4_575 ?
C9 O7 Cu1 131.9(13) . . ?
Cu2 O8 Cu1 119.9(10) . . ?
C11 O8 Cu1 126.8(14) . . ?
C11 O8 Cu2 112.6(9) . . ?
Cu3 O9 Cu2 122.4(11) . . ?
C12 O9 Cu2 113.1(8) . . ?
C12 O9 Cu3 124.0(10) . . ?
C14 O10 Cu3 129.8(11) . . ?
C14 O11 Cu4 107.3(17) . 2_646 ?
C9 O12 Cu6 101.2(11) . 2_545 ?
C17 O13 Cu6 126.8(13) . . ?
C17 O14 Cu5 140(2) . . ?
C19 O15 H15 109.5 . . ?
C20 O16 H16 109.5 . . ?
C22 O17 Cu3 139.3(15) . . ?
C22 O18 Cu2 131.1(14) . . ?
C25 O19 Cu2 116.6(19) . . ?
C25 O20 Cu1 123.8(15) . . ?
C29 O23 Cu5 138(3) . . ?
C29 O24 Cu4 129.5(16) . . ?
H25a O25 Cu4 89.7 . . ?
H25b O25 Cu4 102.0 . . ?
H25b O25 H25a 104.5 . . ?
O6 C1 O1 121.1(13) . . ?
C2 C1 O1 120.0(13) . . ?
C2 C1 O6 118.8(13) . . ?
C3 C2 C1 124.3(11) . . ?
C8 C2 C1 116.6(10) . . ?
C8 C2 C3 119.1(8) . . ?
C2 C3 O2 124.7(9) . . ?
C4 C3 O2 115.2(10) . . ?
C4 C3 C2 120.0(9) . . ?
C3 C4 O3 118.5(11) . . ?
C5 C4 O3 120.6(10) . . ?
C5 C4 C3 120.7(9) . . ?
C6 C5 C4 121.2(11) . . ?
C7 C5 C4 118.9(9) . . ?
C7 C5 C6 119.6(11) . . ?
O5 C6 O4 117.1(15) . . ?
C5 C6 O4 124.5(15) . . ?
C5 C6 O5 117.6(15) . . ?
H7 C7 C5 119.7(6) . . ?
C8 C7 C5 120.6(9) . . ?
C8 C7 H7 119.7(6) . . ?
C7 C8 C2 120.8(9) . . ?
H8 C8 C2 119.6(5) . . ?
H8 C8 C7 119.6(6) . . ?
O12 C9 O7 120.3(15) . . ?
C10 C9 O7 121.9(18) . . ?
C10 C9 O12 117.4(16) . . ?
C11 C10 C9 121.3(12) . . ?
C16 C10 C9 118.4(13) . . ?
C16 C10 C11 120.2(9) . . ?
C10 C11 O8 123.6(10) . . ?
C12 C11 O8 116.7(12) . . ?
C12 C11 C10 119.8(9) . . ?
C11 C12 O9 114.2(10) . . ?
C13 C12 O9 125.6(10) . . ?
C13 C12 C11 120.1(10) . . ?
C14 C13 C12 121.3(13) . . ?
C15 C13 C12 119.7(9) . . ?
C15 C13 C14 118.6(12) . . ?
O11 C14 O10 117.2(14) . . ?
C13 C14 O10 126.4(17) . . ?
C13 C14 O11 116(2) . . ?
H15a C15 C13 119.9(5) . . ?
C16 C15 C13 120.2(10) . . ?
C16 C15 H15a 119.9(7) . . ?
C15 C16 C10 119.9(10) . . ?
H16a C16 C10 120.0(6) . . ?
H16a C16 C15 120.0(7) . . ?
O14 C17 O13 117.8(19) . . ?
C18 C17 O13 115.3(15) . . ?
C18 C17 O14 124.4(17) . . ?
C19 C18 C17 119.3(10) . . ?
C24 C18 C17 120.9(10) . . ?
C24 C18 C19 119.0(9) . . ?
C18 C19 O15 122.7(11) . . ?
C20 C19 O15 116.8(11) . . ?
C20 C19 C18 120.4(8) . . ?
C19 C20 O16 113.9(10) . . ?
C21 C20 O16 125.9(10) . . ?
C21 C20 C19 120.0(8) . . ?
C22 C21 C20 117.8(10) . . ?
C23 C21 C20 119.6(9) . . ?
C23 C21 C22 122.6(10) . . ?
O18 C22 O17 123.6(17) . . ?
C21 C22 O17 122.7(13) . . ?
C21 C22 O18 113.7(13) . . ?
H23 C23 C21 119.8(6) . . ?
C24 C23 C21 120.5(9) . . ?
C24 C23 H23 119.8(6) . . ?
C23 C24 C18 120.6(9) . . ?
H24 C24 C18 119.7(6) . . ?
H24 C24 C23 119.7(6) . . ?
O20 C25 O19 122(2) . . ?
C26 C25 O19 119(2) . . ?
C26 C25 O20 118.0(15) . . ?
C27 C26 C25 118.5(11) . . ?
C28 C26 C25 119.2(18) 3_565 . ?
C28 C26 C27 122.3(14) 3_565 . ?
H27 C27 C26 120.8(5) . . ?
C28 C27 C26 118.4(6) . . ?
C28 C27 H27 120.8(5) . . ?
O21 C27 C26 128(2) . . ?
O21 C27 H27 9.8(17) . . ?
O21 C27 C28 113(2) . . ?
C27 C28 C26 119.3(13) . 3_565 ?
H28 C28 C26 120.3(13) . 3_565 ?
H28 C28 C27 120.3(5) . . ?
O22 C28 C26 127(2) . 3_565 ?
O22 C28 C27 113.1(19) . . ?
O22 C28 H28 7.9(18) . . ?
O24 C29 O23 118(3) . . ?
C31 C29 O23 126(3) . . ?
C31 C29 O24 115(2) . . ?
H31 C31 C29 107.7(13) . . ?
C32 C31 C29 114(2) . . ?
C32 C31 H31 107.7(13) . . ?
C33 C31 C29 108.4(17) . . ?
C33 C31 H31 107.7(14) . . ?
C33 C31 C32 111.2(17) . . ?
H32a C32 C31 109.5 . . ?
H32b C32 C31 109.5 . . ?
H32b C32 H32a 109.5 . . ?
H32c C32 C31 109.5 . . ?
H32c C32 H32a 109.5 . . ?
H32c C32 H32b 109.5 . . ?
C34 C33 C31 119.0(17) . . ?
C38 C33 C31 121.5(18) . . ?
C38 C33 C34 119.5(11) . . ?
H34 C34 C33 119.7(8) . . ?
C35 C34 C33 120.7(12) . . ?
C35 C34 H34 119.7(9) . . ?
H35 C35 C34 120.0(9) . . ?
C36 C35 C34 120.1(12) . . ?
C36 C35 H35 120.0(9) . . ?
C37 C36 C35 119.5(12) . . ?
C39 C36 C35 104.7(18) . . ?
C39 C36 C37 135.7(18) . . ?
H37 C37 C36 119.9(9) . . ?
C38 C37 C36 120.2(11) . . ?
C38 C37 H37 119.9(9) . . ?
C37 C38 C33 120.0(11) . . ?
H38 C38 C33 120.0(9) . . ?
H38 C38 C37 120.0(9) . . ?
H39a C39 C36 112.1(16) . . ?
H39b C39 C36 112.1(16) . . ?
H39b C39 H39a 109.75358426(3) . . ?
C40 C39 C36 98(2) . . ?
C40 C39 H39a 112.1(16) . . ?
C40 C39 H39b 112(2) . . ?
H40 C40 C39 112(2) . . ?
C41 C40 C39 119(3) . . ?
C41 C40 H40 112(2) . . ?
C42 C40 C39 101(3) . . ?
C42 C40 H40 112.5(19) . . ?
C42 C40 C41 98(3) . . ?
H41a C41 C40 109.5 . . ?
H41b C41 C40 109.5 . . ?
H41b C41 H41a 109.5 . . ?
H41c C41 C40 109.5 . . ?
H41c C41 H41a 109.5 . . ?
H41c C41 H41b 109.5 . . ?
H42a C42 C40 109.5 . . ?
H42b C42 C40 109.5 . . ?
H42b C42 H42a 109.5 . . ?
H42c C42 C40 109.5 . . ?
H42c C42 H42a 109.5 . . ?
H42c C42 H42b 109.5 . . ?
H21 O21 C27 109.5 . . ?
H22 O22 C28 109.5 . . ?

loop_
_geom_bond_atom_site_label_1
_geom_bond_atom_site_label_2
_geom_bond_distance
_geom_bond_site_symmetry_2
_geom_bond_publ_flag
Cu1 O4 2.371(17) 4_475 ?
Cu1 O5 2.009(13) 4_475 ?
Cu1 O7 1.80(2) . ?
Cu1 O8 1.918(12) . ?
Cu1 O20 1.97(2) . ?
Cu2 O8 1.93(2) . ?
Cu2 O9 1.921(16) . ?
Cu2 O18 1.898(19) . ?
Cu2 O19 1.98(2) . ?
Cu3 O6 1.926(14) 4_576 ?
Cu3 O9 1.963(14) . ?
Cu3 O10 1.91(2) . ?
Cu3 O17 1.944(18) . ?
Cu4 O3 1.908(13) . ?
Cu4 O4 1.899(16) . ?
Cu4 O11 2.016(16) 2_656 ?
Cu4 O24 1.92(2) . ?
Cu4 O25 2.29(6) . ?
Cu5 O2 1.927(15) . ?
Cu5 O3 1.974(19) . ?
Cu5 O14 1.883(19) . ?
Cu5 O23 1.894(18) . ?
Cu6 O1 1.892(15) . ?
Cu6 O2 1.959(12) . ?
Cu6 O12 2.033(13) 2 ?
Cu6 O13 1.892(15) . ?
O1 C1 1.26(2) . ?
O2 C3 1.34(2) . ?
O3 C4 1.35(2) . ?
O4 C6 1.23(2) . ?
O5 C6 1.26(2) . ?
O6 C1 1.237(19) . ?
O7 C9 1.29(3) . ?
O8 C11 1.34(2) . ?
O9 C12 1.37(2) . ?
O10 C14 1.21(3) . ?
O11 C14 1.30(3) . ?
O12 C9 1.27(3) . ?
O13 C17 1.39(3) . ?
O14 C17 1.22(2) . ?
O15 H15 0.9830 . ?
O15 C19 1.369(12) . ?
O16 H16 0.9830 . ?
O16 C20 1.338(12) . ?
O17 C22 1.198(19) . ?
O18 C22 1.303(18) . ?
O19 C25 1.24(2) . ?
O20 C25 1.28(3) . ?
O23 C29 1.20(2) . ?
O24 C29 1.36(4) . ?
O25 H25a 0.8696 . ?
O25 H25b 0.8709 . ?
C1 C2 1.476(16) . ?
C2 C3 1.393(8) . ?
C2 C8 1.392(8) . ?
C3 C4 1.401(8) . ?
C4 C5 1.393(8) . ?
C5 C6 1.491(17) . ?
C5 C7 1.392(8) . ?
C7 H7 1.0830 . ?
C7 C8 1.386(8) . ?
C8 H8 1.0830 . ?
C9 C10 1.508(17) . ?
C10 C11 1.388(8) . ?
C10 C16 1.397(8) . ?
C11 C12 1.397(8) . ?
C12 C13 1.393(8) . ?
C13 C14 1.461(17) . ?
C13 C15 1.395(8) . ?
C15 H15a 1.0830 . ?
C15 C16 1.386(8) . ?
C16 H16a 1.0830 . ?
C17 C18 1.432(19) . ?
C18 C19 1.400(8) . ?
C18 C24 1.393(8) . ?
C19 C20 1.393(8) . ?
C20 C21 1.395(8) . ?
C21 C22 1.47(2) . ?
C21 C23 1.387(8) . ?
C23 H23 1.0830 . ?
C23 C24 1.386(8) . ?
C24 H24 1.0830 . ?
C25 C26 1.49(3) . ?
C26 C27 1.392(6) . ?
C26 C28 1.392(6) 3_565 ?
C27 H27 1.0830 . ?
C27 C28 1.398(6) . ?
C27 O21 1.382(15) . ?
C28 H28 1.0830 . ?
C28 O22 1.349(17) . ?
C29 C31 1.48(3) . ?
C31 H31 1.0830 . ?
C31 C32 1.551(16) . ?
C31 C33 1.49(3) . ?
C32 H32a 1.0770 . ?
C32 H32b 1.0770 . ?
C32 H32c 1.0770 . ?
C33 C34 1.385(8) . ?
C33 C38 1.395(8) . ?
C34 H34 1.0830 . ?
C34 C35 1.383(8) . ?
C35 H35 1.0830 . ?
C35 C36 1.395(8) . ?
C36 C37 1.392(8) . ?
C36 C39 1.67(4) . ?
C37 H37 1.0830 . ?
C37 C38 1.390(8) . ?
C38 H38 1.0830 . ?
C39 H39a 1.0910 . ?
C39 H39b 1.0910 . ?
C39 C40 1.513(16) . ?
C40 H40 1.0830 . ?
C40 C41 1.516(16) . ?
C40 C42 1.548(17) . ?
C41 H41a 1.0770 . ?
C41 H41b 1.0770 . ?
C41 H41c 1.0770 . ?
C42 H42a 1.0770 . ?
C42 H42b 1.0770 . ?
C42 H42c 1.0770 . ?
O21 H21 0.9830 . ?
O22 H22 0.9830 . ?

loop_
_geom_torsion_atom_site_label_1
_geom_torsion_atom_site_label_2
_geom_torsion_atom_site_label_3
_geom_torsion_atom_site_label_4
_geom_torsion
_geom_torsion_site_symmetry_1
_geom_torsion_site_symmetry_2
_geom_torsion_site_symmetry_3
_geom_torsion_site_symmetry_4
_geom_torsion_publ_flag
Cu1 O4 C6 O5 2.4(18) 4_676 . . . ?
Cu1 O4 C6 C5 172.3(10) 4_676 . . . ?
Cu1 O5 C6 O4 -3(2) 4_676 . . . ?
Cu1 O5 C6 C5 -173.4(11) 4_676 . . . ?
Cu1 O7 C9 O12 172(2) . . . . ?
Cu1 O7 C9 C10 0(2) . . . . ?
Cu1 O8 C11 C10 11.1(17) . . . . ?
Cu1 O8 C11 C12 -169.6(11) . . . . ?
Cu1 O20 C25 O19 -53.5(16) . . . . ?
Cu1 O20 C25 C26 119.9(13) . . . . ?
Cu2 O8 C11 C10 -178.1(9) . . . . ?
Cu2 O8 C11 C12 1.1(13) . . . . ?
Cu2 O9 C12 C11 -3.7(12) . . . . ?
Cu2 O9 C12 C13 177.8(9) . . . . ?
Cu2 O18 C22 O17 16(3) . . . . ?
Cu2 O18 C22 C21 -164(2) . . . . ?
Cu2 O19 C25 O20 -20.2(16) . . . . ?
Cu2 O19 C25 C26 166.5(11) . . . . ?
Cu3 O6 C1 O1 15.1(19) 4_575 . . . ?
Cu3 O6 C1 C2 -160.3(13) 4_575 . . . ?
Cu3 O9 C12 C11 -176.1(11) . . . . ?
Cu3 O9 C12 C13 5.4(17) . . . . ?
Cu3 O10 C14 O11 -177(2) . . . . ?
Cu3 O10 C14 C13 -7(2) . . . . ?
Cu3 O17 C22 O18 -23(3) . . . . ?
Cu3 O17 C22 C21 157(2) . . . . ?
Cu4 O3 C4 C3 162.2(13) . . . . ?
Cu4 O3 C4 C5 -23(2) . . . . ?
Cu4 O4 C6 O5 -164(2) . . . . ?
Cu4 O4 C6 C5 6(3) . . . . ?
Cu4 O11 C14 O10 -12.0(16) 2_646 . . . ?
Cu4 O11 C14 C13 177.3(10) 2_646 . . . ?
Cu4 O24 C29 O23 42(2) . . . . ?
Cu4 O24 C29 C31 -152(2) . . . . ?
Cu5 O2 C3 C2 -169.7(10) . . . . ?
Cu5 O2 C3 C4 5.4(16) . . . . ?
Cu5 O3 C4 C3 -4.0(17) . . . . ?
Cu5 O3 C4 C5 170.9(10) . . . . ?
Cu5 O14 C17 O13 -25(3) . . . . ?
Cu5 O14 C17 C18 136(2) . . . . ?
Cu5 O23 C29 O24 1(3) . . . . ?
Cu5 O23 C29 C31 -163(2) . . . . ?
Cu6 O1 C1 O6 178(2) . . . . ?
Cu6 O1 C1 C2 -7(3) . . . . ?
Cu6 O2 C3 C2 20(2) . . . . ?
Cu6 O2 C3 C4 -165.0(12) . . . . ?
Cu6 O12 C9 O7 -14.9(13) 2_545 . . . ?
Cu6 O12 C9 C10 157.8(9) 2_545 . . . ?
Cu6 O13 C17 O14 -28(2) . . . . ?
Cu6 O13 C17 C18 169.0(18) . . . . ?
O1 C1 C2 C3 -3(3) . . . . ?
O1 C1 C2 C8 177.5(18) . . . . ?
O2 C3 C2 C1 -5(2) . . . . ?
O2 C3 C2 C8 174.7(15) . . . . ?
O2 C3 C4 O3 -1(2) . . . . ?
O2 C3 C4 C5 -175.8(13) . . . . ?
O3 C4 C3 C2 174.6(15) . . . . ?
O3 C4 C5 C6 -1(2) . . . . ?
O3 C4 C5 C7 -173.8(17) . . . . ?
O4 C6 C5 C4 10(3) . . . . ?
O4 C6 C5 C7 -177(3) . . . . ?
O5 C6 C5 C4 179.7(19) . . . . ?
O5 C6 C5 C7 -8(3) . . . . ?
O6 C1 C2 C3 172.6(19) . . . . ?
O6 C1 C2 C8 -7(3) . . . . ?
O7 C9 C10 C11 -8(2) . . . . ?
O7 C9 C10 C16 175.8(17) . . . . ?
O8 C11 C10 C9 2.0(18) . . . . ?
O8 C11 C10 C16 178.0(13) . . . . ?
O8 C11 C12 O9 1.7(17) . . . . ?
O8 C11 C12 C13 -179.7(11) . . . . ?
O9 C12 C11 C10 -179.0(11) . . . . ?
O9 C12 C13 C14 -5.3(18) . . . . ?
O9 C12 C13 C15 -178.4(14) . . . . ?
O10 C14 C13 C12 6(3) . . . . ?
O10 C14 C13 C15 179(2) . . . . ?
O11 C14 C13 C12 175.9(14) . . . . ?
O11 C14 C13 C15 -11(2) . . . . ?
O12 C9 C10 C11 179.3(15) . . . . ?
O12 C9 C10 C16 3(2) . . . . ?
O13 C17 C18 C19 159.1(17) . . . . ?
O13 C17 C18 C24 -31(3) . . . . ?
O14 C17 C18 C19 -2(3) . . . . ?
O14 C17 C18 C24 167(2) . . . . ?
O15 C19 C18 C17 -7(3) . . . . ?
O15 C19 C18 C24 -177.6(17) . . . . ?
O15 C19 C20 O16 -8(2) . . . . ?
O15 C19 C20 C21 176.8(15) . . . . ?
O16 C20 C19 C18 175.0(14) . . . . ?
O16 C20 C21 C22 6(2) . . . . ?
O16 C20 C21 C23 -174.3(19) . . . . ?
O17 C22 C21 C20 -10(3) . . . . ?
O17 C22 C21 C23 170(2) . . . . ?
O18 C22 C21 C20 169.5(18) . . . . ?
O18 C22 C21 C23 -10(3) . . . . ?
O19 C25 C26 C27 3.3(19) . . . . ?
O19 C25 C26 C28 -178.1(16) . . . 3_565 ?
O20 C25 C26 C27 -170.3(15) . . . . ?
O20 C25 C26 C28 8(2) . . . 3_565 ?
O23 C29 C31 C32 136(3) . . . . ?
O23 C29 C31 C33 -100(3) . . . . ?
O24 C29 C31 C32 -29(2) . . . . ?
O24 C29 C31 C33 96(2) . . . . ?
C1 C2 C3 C4 -179.9(15) . . . . ?
C1 C2 C8 C7 179.8(13) . . . . ?
C2 C3 C4 C5 -0.4(19) . . . . ?
C2 C8 C7 C5 0.7(16) . . . . ?
C3 C4 C5 C6 173.7(14) . . . . ?
C3 C4 C5 C7 1.1(16) . . . . ?
C4 C5 C7 C8 -1.2(17) . . . . ?
C9 C10 C11 C12 -177.3(12) . . . . ?
C9 C10 C16 C15 176.2(11) . . . . ?
C10 C11 C12 C13 -0.4(15) . . . . ?
C10 C16 C15 C13 2.8(13) . . . . ?
C11 C12 C13 C14 176.3(11) . . . . ?
C11 C12 C13 C15 3.2(13) . . . . ?
C12 C13 C15 C16 -4.4(14) . . . . ?
C17 C18 C19 C20 169.5(16) . . . . ?
C17 C18 C24 C23 -168.5(16) . . . . ?
C18 C19 C20 C21 -0(2) . . . . ?
C18 C24 C23 C21 -1.4(17) . . . . ?
C19 C20 C21 C22 -179.4(14) . . . . ?
C19 C20 C21 C23 0.4(17) . . . . ?
C20 C21 C23 C24 0.4(18) . . . . ?
C25 C26 C27 C28 178.4(13) . . . . ?
C25 C26 C27 O21 7(2) . . . . ?
C25 C26 C28 C27 -178.4(13) . . 3_565 3_565 ?
C25 C26 C28 O22 6(2) . . 3_565 3_565 ?
C26 C27 C28 C26 0.2(12) . . . 3_565 ?
C26 C27 C28 O22 -176(2) . . . . ?
C26 C28 C27 C26 0.2(11) 3_565 . . . ?
C26 C28 C27 O21 172.8(19) 3_565 . . . ?
C29 C31 C33 C34 87(2) . . . . ?
C29 C31 C33 C38 -90.7(19) . . . . ?
C31 C33 C34 C35 -177.6(14) . . . . ?
C31 C33 C38 C37 177.4(13) . . . . ?
C33 C34 C35 C36 1(2) . . . . ?
C33 C38 C37 C36 -0.5(16) . . . . ?
C34 C35 C36 C37 -2.1(16) . . . . ?
C34 C35 C36 C39 175.3(17) . . . . ?
C35 C36 C37 C38 2(2) . . . . ?
C35 C36 C39 C40 149(2) . . . . ?
C36 C39 C40 C41 -78(3) . . . . ?
C36 C39 C40 C42 176(3) . . . . ?

loop_
_restr_distance_atom_site_label_1
_restr_distance_atom_site_label_2
_restr_distance_site_symmetry_2
_restr_distance_target
_restr_distance_target_weight_param
_restr_distance_diff
O15 C19 1 1.3500 0.0200 -0.0186
O16 C20 1 1.3500 0.0200 0.0119
C2 C3 1 1.3900 0.0100 -0.0028
C3 C4 1 1.3900 0.0100 -0.0109
C4 C5 1 1.3900 0.0100 -0.0031
C5 C7 1 1.3900 0.0100 -0.0017
C7 C8 1 1.3900 0.0100 0.0040
C8 C2 1 1.3900 0.0100 -0.0019
C10 C16 1 1.3900 0.0100 -0.0069
C11 C10 1 1.3900 0.0100 0.0016
C12 C11 1 1.3900 0.0100 -0.0069
C13 C12 1 1.3900 0.0100 -0.0027
C15 C13 1 1.3900 0.0100 -0.0053
C16 C15 1 1.3900 0.0100 0.0037
C18 C19 1 1.3900 0.0100 -0.0095
C19 C20 1 1.3900 0.0100 -0.0028
C20 C21 1 1.3900 0.0100 -0.0046
C21 C23 1 1.3900 0.0100 0.0028
C23 C24 1 1.3900 0.0100 0.0037
C24 C18 1 1.3900 0.0100 -0.0032
C26 C27 1 1.3900 0.0100 -0.0021
C26 C27 1 1.3900 0.0100 -0.0021
C26 C28 3_565 1.3900 0.0100 -0.0016
C27 C28 1 1.3900 0.0100 -0.0075
C27 C28 1 1.3900 0.0100 -0.0075
C28 C26 3_565 1.3900 0.0100 -0.0016
C32 C31 1 1.5400 0.0200 -0.0108
C33 C34 1 1.3900 0.0100 0.0050
C34 C35 1 1.3900 0.0100 0.0072
C35 C36 1 1.3900 0.0100 -0.0048
C36 C37 1 1.3900 0.0100 -0.0022
C37 C38 1 1.3900 0.0100 -0.0002
C38 C33 1 1.3900 0.0100 -0.0050
C40 C39 1 1.5400 0.0200 0.0269
C41 C40 1 1.5400 0.0200 0.0243
C42 C40 1 1.5400 0.0200 -0.0083
O21 C27 1 1.3500 0.0200 -0.0320
O22 C28 1 1.3500 0.0200 0.0009

loop_
_restr_equal_distance_atom_site_label_1
_restr_equal_distance_atom_site_label_2
_restr_equal_distance_site_symmetry_2
_restr_equal_distance_class_id
C2 C4 1 2
C3 C5 1 2
C4 C7 1 2
C5 C8 1 2
C7 C2 1 2
C8 C3 1 2
C10 C15 1 4
C11 C16 1 4
C12 C10 1 4
C13 C11 1 4
C15 C12 1 4
C16 C13 1 4
C18 C20 1 3
C19 C21 1 3
C20 C23 1 3
C21 C24 1 3
C23 C18 1 3
C24 C19 1 3
C26 C27 3_565 5
C26 C28 1 5
C26 C28 1 5
C27 C26 3_565 5
C27 C28 3_565 5
C28 C27 3_565 5
C33 C35 1 1
C34 C36 1 1
C35 C37 1 1
C36 C38 1 1
C37 C33 1 1
C38 C34 1 1

loop_
_restr_equal_distance_class_class_id
_restr_equal_distance_class_target_weight_param
_restr_equal_distance_class_average
_restr_equal_distance_class_esd
_restr_equal_distance_class_diff_max
1 0.0200 2.4075 0.0037 0.0056
2 0.0200 2.4122 0.0104 0.0157
3 0.0200 2.4114 0.0064 0.0116
4 0.0200 2.4120 0.0029 0.0054
5 0.0200 2.4137 0.0177 0.0242

loop_
_restr_U_iso_atom_site_label
_restr_U_iso_weight_param
Cu3 0.0100
Cu4 0.0100
O6 0.0200
O6 0.0400
O9 0.0200
O9 0.0100
O10 0.0200
O16 0.0500
O19 0.0200
O20 0.0200
C2 0.0200
C3 0.0200
C4 0.0200
C5 0.0200
C7 0.0200
C8 0.0200
C9 0.0200
C10 0.0200
C10 0.0200
C11 0.0200
C11 0.0200
C12 0.0200
C12 0.0200
C13 0.0200
C13 0.0200
C14 0.0200
C15 0.0200
C15 0.0200
C16 0.0200
C16 0.0200
C17 0.0200
C18 0.0200
C19 0.0200
C20 0.0200
C21 0.0200
C22 0.0200
C23 0.0200
C24 0.0200
C25 0.0200
C26 0.0200
C27 0.0100
C27 0.0200
C28 0.0200
C28 0.0100
C33 0.0200
C34 0.0200
C35 0.0200
C36 0.0200
C37 0.0200
C38 0.0200
C39 0.0200
C40 0.0200
C41 0.0200
C42 0.0200
O21 0.0200
O22 0.0200

loop_
_restr_U_similar_atom_site_label_1
_restr_U_similar_atom_site_label_2
_restr_U_similar_weight_param
O1 C1 0.0100
O6 C1 0.0200
O9 C12 0.0200
O10 C14 0.0200
O19 C25 0.0200
O20 C25 0.0200
O23 C29 0.0200
O24 C29 0.0200
C1 C2 0.0200
C2 C3 0.0200
C2 C3 0.0200
C2 C8 0.0200
C2 C8 0.0200
C3 C4 0.0200
C3 C4 0.0200
C4 C5 0.0200
C4 C5 0.0200
C5 C6 0.0200
C5 C7 0.0200
C5 C7 0.0200
C7 C8 0.0200
C7 C8 0.0200
C9 C10 0.0200
C9 C10 0.0200
C10 C11 0.0200
C10 C11 0.0200
C10 C16 0.0200
C10 C16 0.0200
C11 C12 0.0200
C11 C12 0.0200
C12 C13 0.0200
C12 C13 0.0200
C13 C14 0.0200
C13 C14 0.0200
C13 C15 0.0200
C13 C15 0.0200
C15 C16 0.0200
C15 C16 0.0200
C17 C18 0.0200
C18 C19 0.0200
C18 C24 0.0200
C19 C20 0.0200
C20 C21 0.0200
C21 C22 0.0200
C21 C23 0.0200
C23 C24 0.0200
C25 C26 0.0200
C26 C27 0.0200
C27 C28 0.0200
C27 O21 0.0200
C28 O22 0.0200
C29 C31 0.0200
C31 C32 0.0200
C31 C33 0.0200
C33 C34 0.0200
C33 C38 0.0200
C34 C35 0.0200
C35 C36 0.0200
C36 C37 0.0200
C36 C39 0.0200
C37 C38 0.0200
C39 C40 0.0200
C40 C41 0.0200
C40 C42 0.0200

loop_
_diffrn_frame_id
_diffrn_frame_h
_diffrn_frame_k
_diffrn_frame_l
_diffrn_frame_start_angle
_diffrn_frame_end_angle
_diffrn_frame_scale
1 0.21999 -1.00000 -0.44520 -60.000 -59.750 1.000
2 0.22376 -1.00000 -0.44790 -59.750 -59.500 0.825
3 0.22755 -1.00000 -0.45060 -59.500 -59.250 0.827
4 0.23135 -1.00000 -0.45332 -59.250 -59.000 0.828
5 0.23516 -1.00000 -0.45604 -59.000 -58.750 0.829
6 0.23899 -1.00000 -0.45878 -58.750 -58.500 0.829
7 0.24283 -1.00000 -0.46152 -58.500 -58.250 0.831
8 0.24668 -1.00000 -0.46428 -58.250 -58.000 0.832
9 0.25055 -1.00000 -0.46704 -58.000 -57.750 0.833
10 0.25444 -1.00000 -0.46981 -57.750 -57.500 0.833
11 0.25833 -1.00000 -0.47260 -57.500 -57.250 0.833
12 0.26225 -1.00000 -0.47540 -57.250 -57.000 0.836
13 0.26618 -1.00000 -0.47820 -57.000 -56.750 0.839
14 0.27012 -1.00000 -0.48102 -56.750 -56.500 0.840
15 0.27408 -1.00000 -0.48385 -56.500 -56.250 0.836
16 0.27806 -1.00000 -0.48669 -56.250 -56.000 0.830
17 0.28205 -1.00000 -0.48954 -56.000 -55.750 0.828
18 0.28606 -1.00000 -0.49241 -55.750 -55.500 0.828
19 0.29008 -1.00000 -0.49528 -55.500 -55.250 0.830
20 0.29413 -1.00000 -0.49817 -55.250 -55.000 0.830
21 0.29819 -1.00000 -0.50107 -55.000 -54.750 0.828
22 0.30226 -1.00000 -0.50399 -54.750 -54.500 0.830
23 0.30636 -1.00000 -0.50691 -54.500 -54.250 0.830
24 0.31047 -1.00000 -0.50985 -54.250 -54.000 0.831
25 0.31460 -1.00000 -0.51280 -54.000 -53.750 0.832
26 0.31875 -1.00000 -0.51577 -53.750 -53.500 0.831
27 0.32292 -1.00000 -0.51875 -53.500 -53.250 0.831
28 0.32711 -1.00000 -0.52174 -53.250 -53.000 0.830
29 0.33134 -1.00000 -0.52476 -53.000 -52.750 0.830
30 0.33557 -1.00000 -0.52778 -52.750 -52.500 0.827
31 0.33983 -1.00000 -0.53081 -52.500 -52.250 0.828
32 0.34413 -1.00000 -0.53388 -52.250 -52.000 0.830
33 0.34842 -1.00000 -0.53696 -52.000 -51.750 0.832
34 0.35274 -1.00000 -0.54004 -51.750 -51.500 0.835
35 0.35707 -1.00000 -0.54314 -51.500 -51.250 0.836
36 0.36145 -1.00000 -0.54627 -51.250 -51.000 0.837
37 0.36583 -1.00000 -0.54940 -51.000 -50.750 0.842
38 0.37024 -1.00000 -0.55255 -50.750 -50.500 0.843
39 0.37466 -1.00000 -0.55571 -50.500 -50.250 0.845
40 0.37910 -1.00000 -0.55888 -50.250 -50.000 0.845
41 0.38364 -1.00000 -0.56215 -50.000 -49.750 0.847
42 0.38811 -1.00000 -0.56533 -49.750 -49.500 0.847
43 0.39262 -1.00000 -0.56855 -49.500 -49.250 0.847
44 0.39717 -1.00000 -0.57177 -49.250 -49.000 0.848
45 0.40175 -1.00000 -0.57505 -49.000 -48.750 0.850
46 0.40636 -1.00000 -0.57835 -48.750 -48.500 0.851
47 0.41096 -1.00000 -0.58163 -48.500 -48.250 0.859
48 0.41562 -1.00000 -0.58494 -48.250 -48.000 0.858
49 0.42029 -1.00000 -0.58828 -48.000 -47.750 0.863
50 0.42496 -1.00000 -0.59154 -47.750 -47.500 0.871
51 0.42967 -1.00000 -0.59490 -47.500 -47.250 0.878
52 0.43442 -1.00000 -0.59830 -47.250 -47.000 0.882
53 0.43923 -1.00000 -0.60173 -47.000 -46.750 0.883
54 0.44404 -1.00000 -0.60517 -46.750 -46.500 0.884
55 0.44888 -1.00000 -0.60863 -46.500 -46.250 0.888
56 0.45380 -1.00000 -0.61211 -46.250 -46.000 0.888
57 0.45876 -1.00000 -0.61566 -46.000 -45.750 0.891
58 0.46367 -1.00000 -0.61914 -45.750 -45.500 0.893
59 0.46865 -1.00000 -0.62267 -45.500 -45.250 0.894
60 0.47363 -1.00000 -0.62623 -45.250 -45.000 0.898
61 0.47869 -1.00000 -0.62984 -45.000 -44.750 0.898
62 0.48373 -1.00000 -0.63345 -44.750 -44.500 0.898
63 0.48888 -1.00000 -0.63716 -44.500 -44.250 0.899
64 0.49406 -1.00000 -0.64084 -44.250 -44.000 0.899
65 0.49937 -1.00000 -0.64472 -44.000 -43.750 0.896
66 0.50444 -1.00000 -0.64821 -43.750 -43.500 0.896
67 0.50973 -1.00000 -0.65206 -43.500 -43.250 0.899
68 0.51500 -1.00000 -0.65582 -43.250 -43.000 0.899
69 0.52031 -1.00000 -0.65961 -43.000 -42.750 0.902
70 0.52564 -1.00000 -0.66341 -42.750 -42.500 0.896
71 0.53111 -1.00000 -0.66725 -42.500 -42.250 0.898
72 0.53653 -1.00000 -0.67110 -42.250 -42.000 0.898
73 0.54204 -1.00000 -0.67507 -42.000 -41.750 0.897
74 0.54751 -1.00000 -0.67897 -41.750 -41.500 0.895
75 0.55305 -1.00000 -0.68291 -41.500 -41.250 0.896
76 0.55863 -1.00000 -0.68689 -41.250 -41.000 0.893
77 0.56421 -1.00000 -0.69087 -41.000 -40.750 0.889
78 0.56983 -1.00000 -0.69485 -40.750 -40.500 0.886
79 0.57553 -1.00000 -0.69895 -40.500 -40.250 0.875
80 0.58126 -1.00000 -0.70305 -40.250 -40.000 0.863
81 0.58705 -1.00000 -0.70718 -40.000 -39.750 0.868
82 0.59290 -1.00000 -0.71133 -39.750 -39.500 0.880
83 0.59877 -1.00000 -0.71553 -39.500 -39.250 0.891
84 0.60468 -1.00000 -0.71974 -39.250 -39.000 0.900
85 0.61065 -1.00000 -0.72401 -39.000 -38.750 0.910
86 0.61668 -1.00000 -0.72832 -38.750 -38.500 0.915
87 0.62268 -1.00000 -0.73259 -38.500 -38.250 0.920
88 0.62883 -1.00000 -0.73697 -38.250 -38.000 0.928
89 0.63500 -1.00000 -0.74148 -38.000 -37.750 0.938
90 0.64122 -1.00000 -0.74591 -37.750 -37.500 0.946
91 0.64748 -1.00000 -0.75037 -37.500 -37.250 0.949
92 0.65379 -1.00000 -0.75487 -37.250 -37.000 0.955
93 0.66013 -1.00000 -0.75942 -37.000 -36.750 0.957
94 0.66656 -1.00000 -0.76402 -36.750 -36.500 0.961
95 0.67307 -1.00000 -0.76867 -36.500 -36.250 0.965
96 0.67955 -1.00000 -0.77336 -36.250 -36.000 0.966
97 0.68614 -1.00000 -0.77807 -36.000 -35.750 0.970
98 0.69276 -1.00000 -0.78284 -35.750 -35.500 0.972
99 0.69949 -1.00000 -0.78766 -35.500 -35.250 0.973
100 0.70625 -1.00000 -0.79248 -35.250 -35.000 0.965
101 0.71307 -1.00000 -0.79735 -35.000 -34.750 0.959
102 0.71995 -1.00000 -0.80227 -34.750 -34.500 0.960
103 0.72687 -1.00000 -0.80723 -34.500 -34.250 0.963
104 0.73389 -1.00000 -0.81224 -34.250 -34.000 0.968
105 0.74094 -1.00000 -0.81726 -34.000 -33.750 0.968
106 0.74811 -1.00000 -0.82242 -33.750 -33.500 0.969
107 0.75541 -1.00000 -0.82764 -33.500 -33.250 0.971
108 0.76277 -1.00000 -0.83289 -33.250 -33.000 0.970
109 0.77014 -1.00000 -0.83815 -33.000 -32.750 0.973
110 0.77754 -1.00000 -0.84347 -32.750 -32.500 0.975
111 0.78502 -1.00000 -0.84885 -32.500 -32.250 0.977
112 0.79254 -1.00000 -0.85420 -32.250 -32.000 0.980
113 0.80020 -1.00000 -0.85968 -32.000 -31.750 0.982
114 0.80792 -1.00000 -0.86522 -31.750 -31.500 0.989
115 0.81569 -1.00000 -0.87077 -31.500 -31.250 0.988
116 0.82360 -1.00000 -0.87644 -31.250 -31.000 0.992
117 0.83163 -1.00000 -0.88216 -31.000 -30.750 0.995
118 0.83966 -1.00000 -0.88789 -30.750 -30.500 0.998
119 0.84786 -1.00000 -0.89373 -30.500 -30.250 0.998
120 0.85606 -1.00000 -0.89961 -30.250 -30.000 1.002
121 0.86434 -1.00000 -0.90548 -30.000 -29.750 1.004
122 0.87278 -1.00000 -0.91152 -29.750 -29.500 1.006
123 0.88130 -1.00000 -0.91760 -29.500 -29.250 1.010
124 0.88993 -1.00000 -0.92375 -29.250 -29.000 1.011
125 0.89864 -1.00000 -0.92998 -29.000 -28.750 1.018
126 0.90737 -1.00000 -0.93620 -28.750 -28.500 1.022
127 0.91628 -1.00000 -0.94257 -28.500 -28.250 1.030
128 0.92524 -1.00000 -0.94894 -28.250 -28.000 1.033
129 0.93435 -1.00000 -0.95548 -28.000 -27.750 1.038
130 0.94351 -1.00000 -0.96199 -27.750 -27.500 1.041
131 0.95286 -1.00000 -0.96867 -27.500 -27.250 1.042
132 0.96237 -1.00000 -0.97552 -27.250 -27.000 1.047
133 0.97191 -1.00000 -0.98230 -27.000 -26.750 1.050
134 0.98158 -1.00000 -0.98917 -26.750 -26.500 1.050
135 0.99131 -1.00000 -0.99610 -26.500 -26.250 1.052
136 0.99805 -0.99683 -1.00000 -26.250 -26.000 1.058
137 1.00000 -0.98887 -0.99908 -26.000 -25.750 1.058
138 1.00000 -0.97903 -0.99626 -25.750 -25.500 1.058
139 1.00000 -0.96929 -0.99345 -25.500 -25.250 1.059
140 1.00000 -0.95967 -0.99066 -25.250 -25.000 1.056
141 1.00000 -0.95009 -0.98787 -25.000 -24.750 1.054
142 1.00000 -0.94049 -0.98512 -24.750 -24.500 1.052
143 1.00000 -0.93105 -0.98241 -24.500 -24.250 1.053
144 1.00000 -0.92171 -0.97972 -24.250 -24.000 1.051
145 1.00000 -0.91238 -0.97702 -24.000 -23.750 1.048
146 1.00000 -0.90310 -0.97434 -23.750 -23.500 1.041
147 1.00000 -0.89387 -0.97168 -23.500 -23.250 1.039
148 1.00000 -0.88468 -0.96901 -23.250 -23.000 1.031
149 1.00000 -0.87557 -0.96638 -23.000 -22.750 1.026
150 1.00000 -0.86657 -0.96376 -22.750 -22.500 1.023
151 1.00000 -0.85757 -0.96118 -22.500 -22.250 1.021
152 1.00000 -0.84863 -0.95860 -22.250 -22.000 1.022
153 1.00000 -0.83973 -0.95603 -22.000 -21.750 1.018
154 1.00000 -0.83094 -0.95350 -21.750 -21.500 1.017
155 1.00000 -0.82218 -0.95101 -21.500 -21.250 1.014
156 1.00000 -0.81342 -0.94849 -21.250 -21.000 1.013
157 1.00000 -0.80486 -0.94595 -21.000 -20.750 1.012
158 1.00000 -0.79613 -0.94350 -20.750 -20.500 1.011
159 1.00000 -0.78754 -0.94105 -20.500 -20.250 1.008
160 1.00000 -0.77900 -0.93861 -20.250 -20.000 1.011
161 1.00000 -0.77048 -0.93618 -20.000 -19.750 1.010
162 1.00000 -0.76224 -0.93375 -19.750 -19.500 1.010
163 1.00000 -0.75390 -0.93142 -19.500 -19.250 1.015
164 1.00000 -0.74556 -0.92902 -19.250 -19.000 1.017
165 1.00000 -0.73729 -0.92661 -19.000 -18.750 1.017
166 1.00000 -0.72903 -0.92423 -18.750 -18.500 1.017
167 1.00000 -0.72082 -0.92190 -18.500 -18.250 1.021
168 1.00000 -0.71273 -0.91955 -18.250 -18.000 1.019
169 1.00000 -0.70466 -0.91722 -18.000 -17.750 1.020
170 1.00000 -0.69657 -0.91491 -17.750 -17.500 1.020
171 1.00000 -0.68852 -0.91266 -17.500 -17.250 1.019
172 1.00000 -0.68052 -0.91047 -17.250 -17.000 1.024
173 1.00000 -0.67261 -0.90821 -17.000 -16.750 1.027
174 1.00000 -0.66481 -0.90596 -16.750 -16.500 1.026
175 1.00000 -0.65671 -0.90363 -16.500 -16.250 1.027
176 1.00000 -0.64891 -0.90141 -16.250 -16.000 1.026
177 1.00000 -0.64117 -0.89919 -16.000 -15.750 1.024
178 1.00000 -0.63348 -0.89697 -15.750 -15.500 1.024
179 1.00000 -0.62580 -0.89482 -15.500 -15.250 1.022
180 1.00000 -0.61819 -0.89263 -15.250 -15.000 1.025
181 1.00000 -0.61057 -0.89045 -15.000 -14.750 1.024
182 1.00000 -0.60303 -0.88826 -14.750 -14.500 1.026
183 1.00000 -0.59544 -0.88610 -14.500 -14.250 1.029
184 1.00000 -0.58798 -0.88396 -14.250 -14.000 1.032
185 1.00000 -0.58051 -0.88182 -14.000 -13.750 1.039
186 1.00000 -0.57313 -0.87969 -13.750 -13.500 1.041
187 1.00000 -0.56571 -0.87759 -13.500 -13.250 1.045
188 1.00000 -0.55825 -0.87547 -13.250 -13.000 1.049
189 1.00000 -0.55092 -0.87335 -13.000 -12.750 1.054
190 1.00000 -0.54356 -0.87122 -12.750 -12.500 1.057
191 1.00000 -0.53632 -0.86913 -12.500 -12.250 1.059
192 1.00000 -0.52915 -0.86710 -12.250 -12.000 1.066
193 1.00000 -0.52207 -0.86499 -12.000 -11.750 1.073
194 1.00000 -0.51491 -0.86293 -11.750 -11.500 1.077
195 1.00000 -0.50768 -0.86087 -11.500 -11.250 1.084
196 1.00000 -0.50059 -0.85881 -11.250 -11.000 1.089
197 1.00000 -0.49347 -0.85675 -11.000 -10.750 1.088
198 1.00000 -0.48646 -0.85468 -10.750 -10.500 1.088
199 1.00000 -0.47929 -0.85263 -10.500 -10.250 1.088
200 1.00000 -0.47216 -0.85064 -10.250 -10.000 1.088
201 1.00000 -0.46520 -0.84868 -10.000 -9.750 1.091
202 1.00000 -0.45836 -0.84663 -9.750 -9.500 1.093
203 1.00000 -0.45142 -0.84465 -9.500 -9.250 1.096
204 1.00000 -0.44455 -0.84267 -9.250 -9.000 1.102
205 1.00000 -0.43770 -0.84070 -9.000 -8.750 1.106
206 1.00000 -0.43090 -0.83869 -8.750 -8.500 1.106
207 1.00000 -0.42412 -0.83674 -8.500 -8.250 1.107
208 1.00000 -0.41736 -0.83478 -8.250 -8.000 1.108
209 1.00000 -0.41052 -0.83285 -8.000 -7.750 1.107
210 1.00000 -0.40382 -0.83092 -7.750 -7.500 1.109
211 1.00000 -0.39714 -0.82899 -7.500 -7.250 1.111
212 1.00000 -0.39043 -0.82706 -7.250 -7.000 1.111
213 1.00000 -0.38365 -0.82515 -7.000 -6.750 1.115
214 1.00000 -0.37698 -0.82328 -6.750 -6.500 1.116
215 1.00000 -0.37037 -0.82137 -6.500 -6.250 1.123
216 1.00000 -0.36377 -0.81949 -6.250 -6.000 1.124
217 1.00000 -0.35720 -0.81759 -6.000 -5.750 1.131
218 1.00000 -0.35065 -0.81572 -5.750 -5.500 1.132
219 1.00000 -0.34413 -0.81383 -5.500 -5.250 1.133
220 1.00000 -0.33767 -0.81184 -5.250 -5.000 1.135
221 1.00000 -0.33097 -0.81004 -5.000 -4.750 1.141
222 1.00000 -0.32449 -0.80817 -4.750 -4.500 1.147
223 1.00000 -0.31773 -0.80634 -4.500 -4.250 1.149
224 1.00000 -0.31136 -0.80447 -4.250 -4.000 1.157
225 1.00000 -0.30500 -0.80260 -4.000 -3.750 1.161
226 1.00000 -0.29840 -0.80075 -3.750 -3.500 1.163
227 1.00000 -0.29219 -0.79890 -3.500 -3.250 1.167
228 1.00000 -0.28596 -0.79711 -3.250 -3.000 1.167
229 1.00000 -0.28000 -0.79527 -3.000 -2.750 1.168
230 1.00000 -0.27388 -0.79345 -2.750 -2.500 1.168
231 1.00000 -0.26755 -0.79167 -2.500 -2.250 1.165
232 1.00000 -0.26123 -0.78990 -2.250 -2.000 1.165
233 1.00000 -0.25502 -0.78805 -2.000 -1.750 1.166
234 1.00000 -0.24913 -0.78622 -1.750 -1.500 1.165
235 1.00000 -0.24299 -0.78444 -1.500 -1.250 1.166
236 1.00000 -0.23663 -0.78262 -1.250 -1.000 1.171
237 1.00000 -0.23039 -0.78082 -1.000 -0.750 1.175
238 1.00000 -0.22417 -0.77907 -0.750 -0.500 1.178
239 1.00000 -0.21801 -0.77727 -0.500 -0.250 1.184
240 1.00000 -0.21182 -0.77545 -0.250 0.000 1.186
241 1.00000 -0.20568 -0.77367 0.000 0.250 1.188
242 1.00000 -0.19956 -0.77192 0.250 0.500 1.194
243 1.00000 -0.19344 -0.77014 0.500 0.750 1.193
244 1.00000 -0.18733 -0.76837 0.750 1.000 1.192
245 1.00000 -0.18123 -0.76662 1.000 1.250 1.190
246 1.00000 -0.17515 -0.76483 1.250 1.500 1.188
247 1.00000 -0.16909 -0.76308 1.500 1.750 1.185
248 1.00000 -0.16303 -0.76132 1.750 2.000 1.181
249 1.00000 -0.15696 -0.75958 2.000 2.250 1.176
250 1.00000 -0.15103 -0.75784 2.250 2.500 1.171
251 1.00000 -0.14501 -0.75611 2.500 2.750 1.170
252 1.00000 -0.13898 -0.75440 2.750 3.000 1.176
253 1.00000 -0.13305 -0.75268 3.000 3.250 1.178
254 1.00000 -0.12708 -0.75094 3.250 3.500 1.184
255 1.00000 -0.12116 -0.74922 3.500 3.750 1.191
256 1.00000 -0.11524 -0.74746 3.750 4.000 1.197
257 1.00000 -0.10927 -0.74574 4.000 4.250 1.206
258 1.00000 -0.10330 -0.74403 4.250 4.500 1.206
259 1.00000 -0.09732 -0.74232 4.500 4.750 1.209
260 1.00000 -0.09144 -0.74060 4.750 5.000 1.210
261 1.00000 -0.08552 -0.73889 5.000 5.250 1.208
262 1.00000 -0.07960 -0.73720 5.250 5.500 1.208
263 1.00000 -0.07371 -0.73549 5.500 5.750 1.211
264 1.00000 -0.06780 -0.73376 5.750 6.000 1.213
265 1.00000 -0.06190 -0.73205 6.000 6.250 1.215
266 1.00000 -0.05602 -0.73039 6.250 6.500 1.214
267 1.00000 -0.05017 -0.72869 6.500 6.750 1.218
268 1.00000 -0.04436 -0.72700 6.750 7.000 1.222
269 1.00000 -0.03842 -0.72532 7.000 7.250 1.221
270 1.00000 -0.03256 -0.72363 7.250 7.500 1.217
271 1.00000 -0.02664 -0.72193 7.500 7.750 1.212
272 1.00000 -0.02071 -0.72029 7.750 8.000 1.209
273 1.00000 -0.01487 -0.71860 8.000 8.250 1.214
274 1.00000 -0.00904 -0.71692 8.250 8.500 1.211
275 1.00000 -0.00321 -0.71530 8.500 8.750 1.213
276 1.00000 0.00259 -0.71362 8.750 9.000 1.218
277 1.00000 0.00842 -0.71197 9.000 9.250 1.220
278 1.00000 0.01414 -0.71027 9.250 9.500 1.225
279 1.00000 0.01991 -0.70862 9.500 9.750 1.224
280 1.00000 0.02560 -0.70690 9.750 10.000 1.230
281 1.00000 0.03130 -0.70523 10.000 10.250 1.240
282 1.00000 0.03712 -0.70356 10.250 10.500 1.246
283 1.00000 0.04293 -0.70182 10.500 10.750 1.248
284 1.00000 0.04884 -0.70014 10.750 11.000 1.250
285 1.00000 0.05464 -0.69849 11.000 11.250 1.249
286 1.00000 0.06050 -0.69685 11.250 11.500 1.244
287 1.00000 0.06631 -0.69518 11.500 11.750 1.240
288 1.00000 0.07211 -0.69354 11.750 12.000 1.235
289 1.00000 0.07808 -0.69190 12.000 12.250 1.231
290 1.00000 0.08394 -0.69023 12.250 12.500 1.227
291 1.00000 0.08970 -0.68859 12.500 12.750 1.218
292 1.00000 0.09544 -0.68693 12.750 13.000 1.206
293 1.00000 0.10115 -0.68525 13.000 13.250 1.200
294 1.00000 0.10692 -0.68357 13.250 13.500 1.191
295 1.00000 0.11268 -0.68194 13.500 13.750 1.183
296 1.00000 0.11847 -0.68028 13.750 14.000 1.176
297 1.00000 0.12425 -0.67862 14.000 14.250 1.181
298 1.00000 0.13002 -0.67696 14.250 14.500 1.182
299 1.00000 0.13578 -0.67530 14.500 14.750 1.185
300 1.00000 0.14153 -0.67363 14.750 15.000 1.187
301 1.00000 0.14726 -0.67196 15.000 15.250 1.182
302 1.00000 0.15302 -0.67028 15.250 15.500 1.175
303 1.00000 0.15886 -0.66864 15.500 15.750 1.170
304 1.00000 0.16461 -0.66698 15.750 16.000 1.166
305 1.00000 0.17046 -0.66531 16.000 16.250 1.162
306 1.00000 0.17623 -0.66364 16.250 16.500 1.155
307 1.00000 0.18194 -0.66194 16.500 16.750 1.152
308 1.00000 0.18778 -0.66027 16.750 17.000 1.147
309 1.00000 0.19356 -0.65861 17.000 17.250 1.146
310 1.00000 0.19939 -0.65695 17.250 17.500 1.142
311 1.00000 0.20524 -0.65528 17.500 17.750 1.140
312 1.00000 0.21098 -0.65360 17.750 18.000 1.135
313 1.00000 0.21677 -0.65191 18.000 18.250 1.132
314 1.00000 0.22252 -0.65024 18.250 18.500 1.130
315 1.00000 0.22839 -0.64858 18.500 18.750 1.127
316 1.00000 0.23423 -0.64689 18.750 19.000 1.123
317 1.00000 0.24005 -0.64520 19.000 19.250 1.122
318 1.00000 0.24584 -0.64352 19.250 19.500 1.117
319 1.00000 0.25168 -0.64190 19.500 19.750 1.113
320 1.00000 0.25754 -0.64022 19.750 20.000 1.109
321 1.00000 0.26338 -0.63848 20.000 20.250 1.107
322 1.00000 0.26929 -0.63680 20.250 20.500 1.107
323 1.00000 0.27515 -0.63510 20.500 20.750 1.107
324 1.00000 0.28090 -0.63339 20.750 21.000 1.109
325 1.00000 0.28681 -0.63172 21.000 21.250 1.106
326 1.00000 0.29250 -0.63003 21.250 21.500 1.102
327 1.00000 0.29820 -0.62827 21.500 21.750 1.101
328 1.00000 0.30406 -0.62657 21.750 22.000 1.099
329 1.00000 0.30995 -0.62487 22.000 22.250 1.095
330 1.00000 0.31590 -0.62315 22.250 22.500 1.088
331 1.00000 0.32152 -0.62137 22.500 22.750 1.085
332 1.00000 0.32731 -0.61959 22.750 23.000 1.080
333 1.00000 0.33321 -0.61788 23.000 23.250 1.076
334 1.00000 0.33916 -0.61610 23.250 23.500 1.071
335 1.00000 0.34540 -0.61447 23.500 23.750 1.065
336 1.00000 0.35134 -0.61275 23.750 24.000 1.057
337 1.00000 0.35728 -0.61104 24.000 24.250 1.049
338 1.00000 0.36326 -0.60941 24.250 24.500 1.044
339 1.00000 0.36921 -0.60769 24.500 24.750 1.040
340 1.00000 0.37526 -0.60597 24.750 25.000 1.032
341 1.00000 0.38129 -0.60427 25.000 25.250 1.025
342 1.00000 0.38727 -0.60254 25.250 25.500 1.017
343 1.00000 0.39326 -0.60081 25.500 25.750 1.011
344 1.00000 0.39932 -0.59907 25.750 26.000 1.004
345 1.00000 0.40543 -0.59737 26.000 26.250 0.999
346 1.00000 0.41147 -0.59560 26.250 26.500 0.994
347 1.00000 0.41751 -0.59385 26.500 26.750 0.997
348 1.00000 0.42364 -0.59211 26.750 27.000 0.998
349 1.00000 0.42975 -0.59033 27.000 27.250 0.996
350 1.00000 0.43587 -0.58858 27.250 27.500 0.991
351 1.00000 0.44198 -0.58681 27.500 27.750 0.992
352 1.00000 0.44817 -0.58504 27.750 28.000 0.989
353 1.00000 0.45427 -0.58327 28.000 28.250 0.986
354 1.00000 0.46045 -0.58153 28.250 28.500 0.985
355 1.00000 0.46660 -0.57971 28.500 28.750 0.985
356 1.00000 0.47279 -0.57792 28.750 29.000 0.980
357 1.00000 0.47897 -0.57613 29.000 29.250 0.978
358 1.00000 0.48522 -0.57431 29.250 29.500 0.975
359 1.00000 0.49146 -0.57250 29.500 29.750 0.973
360 1.00000 0.49769 -0.57070 29.750 30.000 0.971
361 1.00000 0.50395 -0.56890 30.000 30.250 0.966
362 1.00000 0.51021 -0.56709 30.250 30.500 0.963
363 1.00000 0.51650 -0.56530 30.500 30.750 0.963
364 1.00000 0.52280 -0.56349 30.750 31.000 0.961
365 1.00000 0.52906 -0.56168 31.000 31.250 0.960
366 1.00000 0.53537 -0.55985 31.250 31.500 0.957
367 1.00000 0.54187 -0.55806 31.500 31.750 0.953
368 1.00000 0.54823 -0.55624 31.750 32.000 0.950
369 1.00000 0.55460 -0.55440 32.000 32.250 0.943
370 1.00000 0.56106 -0.55258 32.250 32.500 0.942
371 1.00000 0.56746 -0.55074 32.500 32.750 0.939
372 1.00000 0.57385 -0.54891 32.750 33.000 0.937
373 1.00000 0.58032 -0.54705 33.000 33.250 0.934
374 1.00000 0.58675 -0.54518 33.250 33.500 0.930
375 1.00000 0.59321 -0.54330 33.500 33.750 0.926
376 1.00000 0.59966 -0.54141 33.750 34.000 0.923
377 1.00000 0.60618 -0.53955 34.000 34.250 0.919
378 1.00000 0.61276 -0.53768 34.250 34.500 0.920
379 1.00000 0.61932 -0.53577 34.500 34.750 0.918
380 1.00000 0.62593 -0.53386 34.750 35.000 0.917
381 1.00000 0.63255 -0.53196 35.000 35.250 0.913
382 1.00000 0.63916 -0.53005 35.250 35.500 0.911
383 1.00000 0.64578 -0.52814 35.500 35.750 0.907
384 1.00000 0.65247 -0.52621 35.750 36.000 0.901
385 1.00000 0.65911 -0.52426 36.000 36.250 0.899
386 1.00000 0.66583 -0.52234 36.250 36.500 0.896
387 1.00000 0.67271 -0.52041 36.500 36.750 0.895
388 1.00000 0.67946 -0.51845 36.750 37.000 0.894
389 1.00000 0.68625 -0.51649 37.000 37.250 0.894
390 1.00000 0.69307 -0.51452 37.250 37.500 0.889
391 1.00000 0.69990 -0.51255 37.500 37.750 0.886
392 1.00000 0.70678 -0.51056 37.750 38.000 0.883
393 1.00000 0.71367 -0.50857 38.000 38.250 0.879
394 1.00000 0.72058 -0.50657 38.250 38.500 0.879
395 1.00000 0.72753 -0.50457 38.500 38.750 0.872
396 1.00000 0.73450 -0.50256 38.750 39.000 0.866
397 1.00000 0.74149 -0.50054 39.000 39.250 0.864
398 1.00000 0.74852 -0.49851 39.250 39.500 0.857
399 1.00000 0.75557 -0.49648 39.500 39.750 0.856
400 1.00000 0.76266 -0.49444 39.750 40.000 0.855
401 1.00000 0.76977 -0.49238 40.000 40.250 0.851
402 1.00000 0.77691 -0.49032 40.250 40.500 0.847
403 1.00000 0.78409 -0.48825 40.500 40.750 0.844
404 1.00000 0.79129 -0.48618 40.750 41.000 0.843
405 1.00000 0.79853 -0.48409 41.000 41.250 0.843
406 1.00000 0.80580 -0.48199 41.250 41.500 0.842
407 1.00000 0.81310 -0.47988 41.500 41.750 0.839
408 1.00000 0.82044 -0.47777 41.750 42.000 0.837
409 1.00000 0.82781 -0.47564 42.000 42.250 0.835
410 1.00000 0.83521 -0.47351 42.250 42.500 0.833
411 1.00000 0.84265 -0.47136 42.500 42.750 0.831
412 1.00000 0.85012 -0.46921 42.750 43.000 0.830
413 1.00000 0.85763 -0.46704 43.000 43.250 0.827
414 1.00000 0.86517 -0.46486 43.250 43.500 0.824
415 1.00000 0.87275 -0.46268 43.500 43.750 0.821
416 1.00000 0.88037 -0.46048 43.750 44.000 0.822
417 1.00000 0.88803 -0.45827 44.000 44.250 0.820
418 1.00000 0.89572 -0.45605 44.250 44.500 1.000
419 1.00000 0.90346 -0.45382 44.500 44.750 1.000
420 1.00000 0.91123 -0.45158 44.750 45.000 1.000

loop_
_restr_chirality_atom_site_label_1
_restr_chirality_atom_site_label_2
_restr_chirality_atom_site_label_3
_restr_chirality_atom_site_label_4
_restr_chirality_site_symmetry_1
_restr_chirality_site_symmetry_2
_restr_chirality_site_symmetry_3
_restr_chirality_site_symmetry_4
_restr_chirality_volume_target
_restr_chirality_weight_param
_restr_chirality_diff
C3 C4 C8 C2 1 1 1 1 0.0000 0.1000 0.0082
C4 C8 C2 C7 1 1 1 1 0.0000 0.1000 -0.0023
C5 C3 C4 C8 1 1 1 1 0.0000 0.1000 -0.0342
C11 C12 C16 C10 1 1 1 1 0.0000 0.1000 0.0431
C12 C16 C10 C15 1 1 1 1 0.0000 0.1000 -0.0421
C13 C11 C12 C16 1 1 1 1 0.0000 0.1000 -0.0723
C19 C20 C24 C18 1 1 1 1 0.0000 0.1000 0.0205
C20 C24 C18 C23 1 1 1 1 0.0000 0.1000 0.0802
C21 C19 C20 C24 1 1 1 1 0.0000 0.1000 -0.0448
C26 C27 C28 C26 1 1 3_565 3_565 0.0000 0.1000 0.0071
C27 C26 C27 C28 3_565 1 1 3_565 0.0000 0.1000 -0.0071
C27 C28 C26 C28 1 3_565 3_565 1 0.0000 0.1000 -0.0071
C34 C35 C38 C33 1 1 1 1 0.0000 0.1000 -0.0179
C35 C38 C33 C37 1 1 1 1 0.0000 0.1000 -0.0299
C36 C34 C35 C38 1 1 1 1 0.0000 0.1000 0.0793
O22 O20 H22 C28 1 3_565 1 1 0.0000 0.1000 -0.0096

loop_
_restr_rigu_atom_site_label_1
_restr_rigu_atom_site_label_2
_restr_rigu_target_weight_param
_restr_rigu_u13_diff
_restr_rigu_u23_diff
_restr_rigu_u33_diff
Cu1 Cu2 0.005000 -0.016310 -0.000096 -0.002112
Cu1 O7 0.005000 0.000542 0.000071 0.000645
Cu1 O8 0.005000 -0.004458 0.001793 -0.002079
Cu1 O20 0.005000 -0.000125 0.002670 -0.005271
Cu1 C9 0.005000 0.003555 -0.005590 0.003459
Cu1 C11 0.005000 -0.003823 0.001430 -0.000028
Cu1 C25 0.005000 0.003099 0.002129 -0.005797
Cu2 Cu3 0.005000 0.000619 0.000812 -0.001603
Cu2 O8 0.005000 -0.006334 -0.000552 0.002252
Cu2 O9 0.005000 -0.000179 -0.002322 -0.002399
Cu2 O18 0.005000 0.003014 0.001298 -0.000186
Cu2 O19 0.005000 0.002904 -0.000579 -0.004909
Cu2 C11 0.005000 -0.003001 -0.004561 0.001787
Cu2 C12 0.005000 -0.000350 -0.004231 0.001441
Cu2 C22 0.005000 0.001503 0.003616 0.003526
Cu2 C25 0.005000 0.000360 0.003709 -0.004531
Cu3 O9 0.005000 -0.004147 0.000376 0.000763
Cu3 O10 0.005000 -0.000366 0.000814 -0.001160
Cu3 O17 0.005000 -0.000455 -0.002701 -0.003374
Cu3 C12 0.005000 -0.001916 0.000117 0.001182
Cu3 C14 0.005000 0.002105 -0.001336 -0.000273
Cu3 C22 0.005000 -0.000801 -0.000599 -0.003149
Cu4 Cu5 0.005000 0.002740 0.003445 -0.007673
Cu4 O3 0.005000 0.007501 -0.001839 -0.005440
Cu4 O4 0.005000 0.004263 -0.002868 -0.002556
Cu4 O24 0.005000 0.001333 0.009771 -0.004259
Cu4 O25 0.005000 -0.003665 0.001240 -0.016937
Cu4 C4 0.005000 -0.003214 -0.002106 -0.002370
Cu4 C6 0.005000 0.002149 -0.003930 -0.001340
Cu4 C29 0.005000 0.015801 0.011641 -0.012559
Cu5 Cu6 0.005000 -0.003235 0.001802 0.003289
Cu5 O2 0.005000 0.001130 0.000927 -0.000390
Cu5 O3 0.005000 0.000310 -0.005074 0.001307
Cu5 O14 0.005000 -0.000767 0.000900 -0.007097
Cu5 O23 0.005000 0.000443 -0.002638 -0.004797
Cu5 C3 0.005000 0.004383 -0.002388 0.000098
Cu5 C4 0.005000 0.007566 -0.003766 0.000990
Cu5 C17 0.005000 -0.009581 0.005147 -0.007312
Cu5 C29 0.005000 -0.002492 -0.007076 -0.011476
Cu6 O1 0.005000 0.007686 -0.003632 -0.003759
Cu6 O2 0.005000 -0.002926 -0.001083 -0.001602
Cu6 O13 0.005000 -0.006528 0.004635 -0.012304
Cu6 C1 0.005000 0.003094 -0.000343 0.004309
Cu6 C3 0.005000 -0.004314 -0.001369 -0.000972
Cu6 C17 0.005000 -0.004915 -0.001804 -0.009661
O1 O2 0.005000 0.000018 0.001699 0.004063
O1 O6 0.005000 -0.003565 0.000559 0.004732
O1 O13 0.005000 0.003020 0.006883 -0.006836
O1 C1 0.005000 -0.003668 -0.000336 0.002465
O1 C2 0.005000 -0.002589 -0.004668 0.003694
O2 O3 0.005000 -0.005379 -0.001896 0.000853
O2 O13 0.005000 -0.011683 0.006157 -0.013119
O2 O14 0.005000 -0.002093 -0.003019 -0.012266
O2 O23 0.005000 0.000736 -0.003658 -0.004575
O2 C2 0.005000 0.000065 -0.002327 0.003856
O2 C3 0.005000 0.000680 -0.000554 0.001878
O2 C4 0.005000 0.001622 -0.000151 0.000747
O3 O4 0.005000 -0.000796 -0.002693 0.002252
O3 O14 0.005000 0.002155 0.005970 -0.008484
O3 O23 0.005000 0.006779 0.007952 -0.003868
O3 O24 0.005000 -0.006123 -0.005918 -0.004152
O3 O25 0.005000 0.006821 0.007446 -0.000245
O3 C3 0.005000 -0.004248 -0.001639 -0.000389
O3 C4 0.005000 -0.000662 -0.002865 0.000043
O3 C5 0.005000 0.003341 -0.002152 0.002373
O4 O5 0.005000 -0.000094 -0.001355 0.003859
O4 O24 0.005000 -0.000533 0.015194 -0.003683
O4 O25 0.005000 0.003268 -0.003971 0.007642
O4 C5 0.005000 -0.000623 -0.005181 0.001925
O4 C6 0.005000 0.000091 -0.003172 0.001646
O5 C5 0.005000 0.003226 0.000076 -0.002145
O5 C6 0.005000 -0.000297 0.002244 -0.000795
O6 C1 0.005000 0.000879 0.000411 0.000974
O6 C2 0.005000 0.003144 0.002409 -0.000048
O7 O8 0.005000 -0.004734 0.002256 0.001683
O7 O12 0.005000 0.007281 -0.006796 0.001975
O7 O20 0.005000 0.000353 0.003119 -0.006063
O7 C9 0.005000 0.001069 -0.003586 -0.002219
O7 C10 0.005000 -0.002986 0.002310 -0.004703
O8 O9 0.005000 -0.002900 -0.000029 0.001843
O8 O18 0.005000 -0.003316 0.000730 0.000224
O8 O19 0.005000 0.001668 0.003663 -0.002863
O8 O20 0.005000 0.007242 0.003335 -0.004990
O8 C10 0.005000 0.000230 -0.000836 0.000764
O8 C11 0.005000 0.000188 -0.000041 0.001419
O8 C12 0.005000 -0.002359 -0.001582 0.003915
O9 O10 0.005000 -0.005020 0.000991 0.000759
O9 O17 0.005000 0.000014 -0.000476 -0.000035
O9 O18 0.005000 0.000359 0.000083 -0.004821
O9 O19 0.005000 -0.001867 0.003000 -0.004303
O9 C11 0.005000 0.000154 -0.001690 0.000939
O9 C12 0.005000 0.002009 -0.000119 0.000454
O9 C13 0.005000 0.001548 -0.000736 0.000088
O10 O11 0.005000 0.006999 0.001270 -0.002188
O10 O17 0.005000 -0.005028 -0.004896 -0.002332
O10 C13 0.005000 -0.002006 0.002288 -0.000844
O10 C14 0.005000 0.001959 0.000593 0.001632
O11 C13 0.005000 -0.006461 0.004208 0.006820
O11 C14 0.005000 0.001546 0.002480 0.002281
O12 C9 0.005000 0.003242 -0.001540 0.001315
O12 C10 0.005000 0.001919 -0.001575 0.001795
O13 O14 0.005000 -0.004771 0.005792 -0.000656
O13 C17 0.005000 -0.003902 0.000330 0.001389
O13 C18 0.005000 -0.004838 0.002953 0.002812
O14 O23 0.005000 0.003364 -0.010479 -0.000946
O14 C17 0.005000 0.000947 -0.001287 -0.000878
O14 C18 0.005000 0.004208 -0.000015 0.002732
O15 C18 0.005000 0.003892 -0.004150 0.000038
O15 C19 0.005000 0.001878 0.002267 -0.000483
O15 C20 0.005000 -0.002272 0.005800 0.005073
O16 C19 0.005000 -0.003897 0.002460 -0.003816
O16 C20 0.005000 -0.000626 -0.001437 -0.002966
O16 C21 0.005000 0.000783 -0.003615 -0.005532
O17 O18 0.005000 0.001686 -0.001551 0.000808
O17 C21 0.005000 0.002262 0.002334 -0.001383
O17 C22 0.005000 0.000840 0.001256 0.002337
O18 O19 0.005000 0.002901 -0.008917 0.000403
O18 C21 0.005000 -0.004799 0.000454 0.002893
O18 C22 0.005000 -0.002401 0.001541 0.003774
O19 O20 0.005000 -0.005068 -0.000898 -0.000052
O19 C25 0.005000 0.000136 0.000648 0.002102
O19 C26 0.005000 -0.000530 -0.000578 -0.000962
O20 C25 0.005000 -0.000252 -0.001377 0.000562
O20 C26 0.005000 0.002759 0.005668 -0.000682
O23 O24 0.005000 0.002545 -0.003917 -0.002966
O23 C29 0.005000 0.003054 -0.001406 -0.002994
O23 C31 0.005000 0.004980 -0.013724 -0.009331
O24 O25 0.005000 0.020110 -0.011950 0.013630
O24 C29 0.005000 0.002733 -0.000219 0.000239
O24 C31 0.005000 0.001202 0.010024 -0.005338
C1 C2 0.005000 -0.000034 0.001053 0.001004
C1 C3 0.005000 0.000013 0.002464 -0.003390
C1 C8 0.005000 -0.002428 0.000424 -0.003006
C2 C3 0.005000 -0.000851 0.000469 -0.002356
C2 C4 0.005000 -0.000817 0.000820 -0.003757
C2 C7 0.005000 -0.002528 -0.001109 -0.003098
C2 C8 0.005000 -0.000655 0.001513 -0.000302
C3 C4 0.005000 0.000839 0.000403 -0.000436
C3 C5 0.005000 0.001511 -0.001050 0.000354
C3 C8 0.005000 0.000845 -0.002440 0.002848
C4 C5 0.005000 0.001021 -0.000795 0.000663
C4 C6 0.005000 -0.001897 -0.001225 0.001084
C4 C7 0.005000 0.000485 -0.002050 0.000918
C5 C6 0.005000 -0.000943 0.002251 -0.001242
C5 C7 0.005000 0.000371 -0.001736 -0.000378
C5 C8 0.005000 -0.001065 -0.003440 -0.002147
C6 C7 0.005000 0.002540 -0.003557 0.002542
C7 C8 0.005000 -0.002250 0.000994 -0.002110
C9 C10 0.005000 0.000328 -0.000074 -0.002243
C9 C11 0.005000 0.001297 -0.000686 0.000756
C9 C16 0.005000 0.000724 -0.001248 -0.005077
C10 C11 0.005000 0.000459 -0.000965 0.001646
C10 C12 0.005000 0.000253 0.000409 0.002054
C10 C15 0.005000 -0.000888 -0.001348 -0.003160
C10 C16 0.005000 -0.001107 -0.001046 -0.001963
C11 C12 0.005000 -0.001497 -0.001286 -0.000804
C11 C13 0.005000 -0.003731 -0.003227 -0.000995
C11 C16 0.005000 -0.002394 -0.000242 -0.001919
C12 C13 0.005000 -0.001545 -0.000963 -0.001403
C12 C14 0.005000 -0.002622 0.000059 -0.001650
C12 C15 0.005000 -0.002880 -0.002751 -0.003152
C13 C14 0.005000 -0.001268 -0.000048 0.001360
C13 C15 0.005000 -0.002487 -0.001290 -0.000142
C13 C16 0.005000 -0.002807 -0.000585 -0.001693
C14 C15 0.005000 -0.002879 0.002228 -0.000860
C15 C16 0.005000 -0.000774 -0.001170 0.000011
C17 C18 0.005000 0.000258 0.000524 -0.000340
C17 C19 0.005000 -0.002877 0.004002 0.002279
C17 C24 0.005000 -0.000039 -0.003190 0.000578
C18 C19 0.005000 -0.000854 -0.000651 -0.000993
C18 C20 0.005000 -0.002385 -0.001243 0.000359
C18 C23 0.005000 0.004426 0.001090 0.000044
C18 C24 0.005000 0.000992 0.000580 -0.002617
C19 C20 0.005000 0.000592 0.000076 0.000625
C19 C21 0.005000 0.003509 0.000614 0.001678
C19 C24 0.005000 0.000331 -0.001092 -0.001926
C20 C21 0.005000 0.000337 0.000925 -0.000087
C20 C22 0.005000 0.003759 -0.000333 0.005228
C20 C23 0.005000 0.000963 -0.001363 -0.001974
C21 C22 0.005000 0.001379 -0.001399 0.002749
C21 C23 0.005000 0.001550 -0.000761 -0.000849
C21 C24 0.005000 0.000503 0.000960 -0.002550
C22 C23 0.005000 0.000676 0.001071 -0.002587
C23 C24 0.005000 0.002098 -0.000054 -0.001859
C25 C26 0.005000 0.000720 -0.000246 -0.001845
C25 C27 0.005000 0.007125 -0.005361 -0.006785
C26 C27 0.005000 0.003114 -0.001159 0.001034
C26 C28 0.005000 0.005553 -0.004606 -0.006402
C26 O21 0.005000 0.002343 0.001005 0.001140
C27 C28 0.005000 0.001569 -0.001119 -0.001263
C27 O21 0.005000 -0.000964 0.001963 0.001059
C27 O22 0.005000 0.004255 -0.002056 -0.004827
C28 O21 0.005000 0.004876 0.001947 0.003441
C28 O22 0.005000 -0.000895 0.004262 -0.002814
C29 C31 0.005000 -0.000071 -0.001086 -0.000911
C29 C32 0.005000 0.006057 -0.009571 -0.007958
C29 C33 0.005000 -0.010058 -0.009394 -0.009564
C31 C32 0.005000 0.009783 -0.006770 -0.003929
C31 C33 0.005000 -0.002076 0.001428 0.001230
C31 C34 0.005000 -0.013540 -0.018977 0.001715
C31 C38 0.005000 0.002909 0.008221 0.005281
C32 C33 0.005000 0.000833 -0.004497 0.006266
C33 C34 0.005000 -0.001010 0.001584 0.000803
C33 C35 0.005000 -0.006955 -0.009217 -0.005517
C33 C37 0.005000 -0.011306 0.004865 -0.007419
C33 C38 0.005000 0.001399 0.001722 -0.001079
C34 C35 0.005000 -0.005646 -0.002999 -0.004105
C34 C36 0.005000 -0.009472 -0.000063 -0.010311
C34 C38 0.005000 -0.005030 -0.008736 0.011276
C35 C36 0.005000 -0.002054 0.000162 -0.000520
C35 C37 0.005000 -0.011595 -0.007192 0.010967
C35 C39 0.005000 -0.014162 -0.004424 -0.012275
C36 C37 0.005000 -0.002788 -0.001128 0.003213
C36 C38 0.005000 -0.004795 0.005784 0.012286
C36 C39 0.005000 0.003657 0.000129 -0.007139
C36 C40 0.005000 -0.009393 0.002813 -0.025931
C37 C38 0.005000 -0.003319 -0.002175 0.003029
C37 C39 0.005000 0.000852 0.003652 -0.018264
C39 C40 0.005000 -0.002215 0.001323 -0.001283
C39 C41 0.005000 -0.002997 0.004803 -0.012086
C39 C42 0.005000 0.000022 -0.002209 -0.017401
C40 C41 0.005000 -0.002572 0.003263 -0.001540
C40 C42 0.005000 0.000779 -0.002402 -0.004426
C41 C42 0.005000 -0.006574 -0.013506 -0.002129
